data_4107848
loop_
_publ_author_name
'Evan L. Werkema'
'Richard A. Andersen'

_publ_section_title
;
 Fluorine for Hydrogen Exchange in the Hydrofluorobenzene Derivatives
 C6HxF(6-x), where x= 2, 3, 4 and 5 by Monomeric [1,2,4-(Me3C)3C5H2]2CeH:
 The Solid State Isomerization of [1,2,4-(Me3C)3C5H2]2Ce(2,3,4,5-C6HF4) to
 [1,2,4-(Me3C)3C5H2]2Ce(2,3,4,6-C6HF4)
;
_journal_name_full 'Journal of the American Chemical Society'
_journal_page_first 7153
_journal_page_last 7165
_journal_paper_doi 10.1021/ja800639f
_journal_volume 130
_journal_year 2008
_chemical_formula_sum 'C42.5 H65 Ce F4'
_chemical_formula_weight 792.09
_space_group_IT_number 14
_symmetry_cell_setting monoclinic
_symmetry_Int_Tables_number 14
_symmetry_space_group_name_Hall '-P 2yn'
_symmetry_space_group_name_H-M 'P 1 21/n 1'
_audit_creation_date 'Tue May 29 11:04:56 2007'
_audit_creation_method 'by teXsan'
_cell_angle_alpha 90
_cell_angle_beta 92.369(1)
_cell_angle_gamma 90
_cell_formula_units_Z 4
_cell_length_a 10.2210(6)
_cell_length_b 22.063(1)
_cell_length_c 18.024(1)
_cell_measurement_reflns_used 4906
_cell_measurement_temperature 158.2
_cell_measurement_theta_max 26.3
_cell_measurement_theta_min 3.5
_cell_volume 4061.0(4)
_computing_cell_refinement 'Bruker-AXS SAINT v6.40'
_computing_data_collection 'Bruker-AXS SMART v5.054'
_computing_data_reduction 'Bruker-AXS SAINT v6.40'
_computing_publication_material teXsan
_computing_structure_refinement teXsan
_computing_structure_solution SIR97
_diffrn_measured_fraction_theta_full 0.9406
_diffrn_measured_fraction_theta_max 0.9406
_diffrn_measurement_device_type 'Bruker SMART 1000'
_diffrn_measurement_method \w-scans
_diffrn_radiation_type 'Mo K\a'
_diffrn_radiation_wavelength 0.7107
_diffrn_reflns_av_R_equivalents 0.014
_diffrn_reflns_limit_h_max 12
_diffrn_reflns_limit_h_min 0
_diffrn_reflns_limit_k_max 27
_diffrn_reflns_limit_k_min 0
_diffrn_reflns_limit_l_max 21
_diffrn_reflns_limit_l_min -21
_diffrn_reflns_number 19796
_diffrn_reflns_theta_full 26.36
_diffrn_reflns_theta_max 26.36
_diffrn_standards_decay_% 0
_diffrn_standards_interval_count 0
_diffrn_standards_interval_time 0
_diffrn_standards_number 0
_exptl_absorpt_coefficient_mu 1.165
_exptl_absorpt_correction_T_max 0.911
_exptl_absorpt_correction_T_min 0.811
_exptl_absorpt_correction_type empirical
_exptl_absorpt_process_details 'Blessing, 1995'
_exptl_crystal_colour orange
_exptl_crystal_density_diffrn 1.295
_exptl_crystal_description block
_exptl_crystal_F_000 1656.00
_exptl_crystal_size_max 0.185
_exptl_crystal_size_mid 0.175
_exptl_crystal_size_min 0.080
_refine_diff_density_max 1.71
_refine_diff_density_min -0.27
_refine_ls_extinction_method none
_refine_ls_goodness_of_fit_ref 1.935
_refine_ls_hydrogen_treatment constr
_refine_ls_number_parameters 433
_refine_ls_number_reflns 6338
_refine_ls_R_factor_all 0.0404
_refine_ls_R_factor_gt 0.0305
_refine_ls_shift/su_max 0.0005
_refine_ls_structure_factor_coef F
_refine_ls_weighting_details 'w = 1/[\s^2^(Fo) + 0.00022|Fo|^2^]'
_refine_ls_weighting_scheme calc
_refine_ls_wR_factor_all 0.0415
_refine_ls_wR_factor_ref 0.0401
_reflns_number_gt 6338
_reflns_number_total 7823
_reflns_threshold_expression F^2^>3.0\s(F^2^)
_cod_data_source_file ja800639f-file004.cif
_cod_data_source_block Cp+++2Ce(2_3_4_6-C6HF4)
_cod_original_cell_volume 4060.9(4)
_cod_original_sg_symbol_H-M 'P 21/n '
_cod_original_formula_sum 'C42.50 H65 Ce F4 '
_cod_database_code 4107848

loop_
_symmetry_equiv_pos_as_xyz
x,y,z
1/2-x,1/2+y,1/2-z
-x,-y,-z
1/2+x,1/2-y,1/2+z

loop_
_atom_site_label
_atom_site_type_symbol
_atom_site_fract_x
_atom_site_fract_y
_atom_site_fract_z
_atom_site_U_iso_or_equiv
_atom_site_adp_type
_atom_site_occupancy
_atom_site_calc_flag
_atom_site_refinement_flags
Ce(1) Ce 0.74832(2) 0.163770(7) 0.147719(9) 0.02801(5) Uani 1.00 d .
F(1) F 0.8863(2) 0.2132(1) 0.2643(1) 0.0653(7) Uani 1.00 d .
F(2) F 0.9916(2) 0.2885(1) 0.0309(1) 0.0761(9) Uani 1.00 d .
F(3) F 1.1589(3) 0.3664(2) 0.1017(2) 0.079(1) Uani 0.67 d P
F(4) F 1.1975(3) 0.3690(2) 0.2435(2) 0.135(1) Uani 1.00 d .
F(5) F 1.0771(9) 0.2972(4) 0.3170(6) 0.102(4) Uiso 0.33 d P
C(1) C 0.8479(3) 0.0723(1) 0.0628(2) 0.0291(8) Uani 1.00 d .
C(2) C 0.9474(3) 0.0835(1) 0.1184(2) 0.0304(8) Uani 1.00 d .
C(3) C 0.9100(3) 0.0594(1) 0.1876(2) 0.0314(8) Uani 1.00 d .
C(4) C 0.7804(3) 0.0340(1) 0.1754(2) 0.0313(8) Uani 1.00 d .
C(5) C 0.7457(3) 0.0440(1) 0.0991(2) 0.0294(8) Uani 1.00 d .
C(6) C 0.8489(3) 0.0911(1) -0.0191(2) 0.0317(8) Uani 1.00 d .
C(7) C 0.8094(4) 0.1575(2) -0.0242(2) 0.049(1) Uani 1.00 d .
C(8) C 0.9860(3) 0.0845(2) -0.0488(2) 0.0420(10) Uani 1.00 d .
C(9) C 0.7550(4) 0.0519(2) -0.0656(2) 0.048(1) Uani 1.00 d .
C(10) C 1.0128(3) 0.0545(2) 0.2534(2) 0.0383(9) Uani 1.00 d .
C(11) C 0.9681(4) 0.0822(2) 0.3270(2) 0.052(1) Uani 1.00 d .
C(12) C 1.1384(4) 0.0880(2) 0.2347(2) 0.055(1) Uani 1.00 d .
C(13) C 1.0509(3) -0.0117(2) 0.2649(2) 0.047(1) Uani 1.00 d .
C(14) C 0.6955(3) -0.0111(1) 0.2185(2) 0.0364(9) Uani 1.00 d .
C(15) C 0.5504(3) -0.0026(2) 0.1969(2) 0.053(1) Uani 1.00 d .
C(16) C 0.7073(4) -0.0086(2) 0.3030(2) 0.046(1) Uani 1.00 d .
C(17) C 0.7349(4) -0.0749(2) 0.1948(2) 0.052(1) Uani 1.00 d .
C(18) C 0.5467(3) 0.2156(1) 0.2257(2) 0.0324(8) Uani 1.00 d .
C(19) C 0.4852(3) 0.1765(1) 0.1733(2) 0.0303(8) Uani 1.00 d .
C(20) C 0.4910(3) 0.2012(1) 0.1002(2) 0.0298(8) Uani 1.00 d .
C(21) C 0.5624(3) 0.2576(1) 0.1080(2) 0.0299(8) Uani 1.00 d .
C(22) C 0.5972(3) 0.2639(1) 0.1848(2) 0.0315(8) Uani 1.00 d .
C(23) C 0.5416(3) 0.2106(2) 0.3097(2) 0.0385(9) Uani 1.00 d .
C(24) C 0.6076(5) 0.2640(2) 0.3480(2) 0.065(1) Uani 1.00 d .
C(25) C 0.6003(7) 0.1531(2) 0.3378(3) 0.089(2) Uani 1.00 d .
C(26) C 0.3967(5) 0.2131(3) 0.3295(2) 0.086(2) Uani 1.00 d .
C(27) C 0.3974(3) 0.1744(1) 0.0395(2) 0.0351(9) Uani 1.00 d .
C(28) C 0.4283(3) 0.1883(2) -0.0415(2) 0.0436(10) Uani 1.00 d .
C(29) C 0.2605(3) 0.1998(2) 0.0544(2) 0.048(1) Uani 1.00 d .
C(30) C 0.3907(3) 0.1055(2) 0.0452(2) 0.0435(10) Uani 1.00 d .
C(31) C 0.5831(3) 0.3116(1) 0.0544(2) 0.0363(9) Uani 1.00 d .
C(32) C 0.4496(4) 0.3395(2) 0.0311(2) 0.049(1) Uani 1.00 d .
C(33) C 0.6606(3) 0.2964(1) -0.0139(2) 0.0403(9) Uani 1.00 d .
C(34) C 0.6613(4) 0.3620(2) 0.0958(2) 0.047(1) Uani 1.00 d .
C(35) C 0.9587(3) 0.2520(2) 0.2194(2) 0.050(1) Uani 1.00 d .
C(36) C 0.9315(3) 0.2469(2) 0.1450(2) 0.0425(10) Uani 1.00 d .
C(37) C 1.0035(3) 0.2874(2) 0.1070(2) 0.049(1) Uani 1.00 d .
C(38) C 1.0910(4) 0.3282(2) 0.1369(3) 0.067(2) Uani 1.00 d .
C(39) C 1.1116(4) 0.3289(2) 0.2125(4) 0.079(2) Uani 1.00 d .
C(40) C 1.0438(4) 0.2904(2) 0.2560(3) 0.076(2) Uani 1.00 d .
C(41) C 0.2428(9) -0.0125(5) 0.4753(5) 0.074(3) Uiso 0.50 d P
C(42) C 0.3409(7) 0.0200(3) 0.4384(4) 0.120(3) Uani 1.00 d .
C(43) C 0.4687(7) 0.0283(3) 0.4884(4) 0.112(3) Uani 1.00 d .
C(101) C 0.8467 0.0586 0.1286 0.0025 Uiso 0.00 d P
C(102) C 0.5365 0.2229 0.1584 0.0025 Uiso 0.00 d P
H(1) H 0.6982 0.2640 0.3377 0.0781 Uiso 1.00 calc .
H(2) H 0.5684 0.3004 0.3306 0.0781 Uiso 1.00 calc .
H(3) H 0.5984 0.2605 0.4002 0.0781 Uiso 1.00 calc .
H(4) H 0.5937 0.1514 0.3904 0.1059 Uiso 1.00 calc .
H(5) H 0.5549 0.1198 0.3157 0.1059 Uiso 1.00 calc .
H(6) H 0.6899 0.1516 0.3260 0.1059 Uiso 1.00 calc .
H(7) H 0.3596 0.2504 0.3123 0.1034 Uiso 1.00 calc .
H(8) H 0.3509 0.1804 0.3064 0.1034 Uiso 1.00 calc .
H(9) H 0.3905 0.2105 0.3817 0.1034 Uiso 1.00 calc .
H(10) H 0.5101 0.1709 -0.0525 0.0524 Uiso 1.00 calc .
H(11) H 0.3615 0.1718 -0.0737 0.0524 Uiso 1.00 calc .
H(12) H 0.4320 0.2310 -0.0484 0.0524 Uiso 1.00 calc .
H(13) H 0.2623 0.2428 0.0514 0.0578 Uiso 1.00 calc .
H(14) H 0.1987 0.1844 0.0183 0.0578 Uiso 1.00 calc .
H(15) H 0.2361 0.1880 0.1025 0.0578 Uiso 1.00 calc .
H(16) H 0.3713 0.0944 0.0946 0.0519 Uiso 1.00 calc .
H(17) H 0.3240 0.0907 0.0118 0.0519 Uiso 1.00 calc .
H(18) H 0.4725 0.0886 0.0331 0.0519 Uiso 1.00 calc .
H(19) H 0.7446 0.3468 0.1120 0.0565 Uiso 1.00 calc .
H(20) H 0.6725 0.3953 0.0633 0.0565 Uiso 1.00 calc .
H(21) H 0.6148 0.3749 0.1376 0.0565 Uiso 1.00 calc .
H(22) H 0.6167 0.2654 -0.0418 0.0483 Uiso 1.00 calc .
H(23) H 0.6676 0.3316 -0.0439 0.0483 Uiso 1.00 calc .
H(24) H 0.7457 0.2828 0.0013 0.0483 Uiso 1.00 calc .
H(25) H 0.4059 0.3517 0.0743 0.0590 Uiso 1.00 calc .
H(26) H 0.4625 0.3737 0.0004 0.0590 Uiso 1.00 calc .
H(27) H 0.3979 0.3103 0.0047 0.0590 Uiso 1.00 calc .
H(28) H 1.0121 0.0432 -0.0462 0.0504 Uiso 1.00 calc .
H(29) H 0.9854 0.0978 -0.0989 0.0504 Uiso 1.00 calc .
H(30) H 1.0459 0.1084 -0.0196 0.0504 Uiso 1.00 calc .
H(31) H 0.8708 0.1813 0.0042 0.0587 Uiso 1.00 calc .
H(32) H 0.8084 0.1702 -0.0745 0.0587 Uiso 1.00 calc .
H(33) H 0.7248 0.1625 -0.0052 0.0587 Uiso 1.00 calc .
H(34) H 0.6698 0.0549 -0.0470 0.0578 Uiso 1.00 calc .
H(35) H 0.7535 0.0653 -0.1157 0.0578 Uiso 1.00 calc .
H(36) H 0.7835 0.0109 -0.0633 0.0578 Uiso 1.00 calc .
H(37) H 0.6790 -0.1038 0.2164 0.0620 Uiso 1.00 calc .
H(38) H 0.7274 -0.0781 0.1422 0.0620 Uiso 1.00 calc .
H(39) H 0.8230 -0.0825 0.2111 0.0620 Uiso 1.00 calc .
H(40) H 0.6563 -0.0401 0.3231 0.0553 Uiso 1.00 calc .
H(41) H 0.7964 -0.0136 0.3189 0.0553 Uiso 1.00 calc .
H(42) H 0.6766 0.0295 0.3196 0.0553 Uiso 1.00 calc .
H(43) H 0.5216 0.0356 0.2144 0.0633 Uiso 1.00 calc .
H(44) H 0.5383 -0.0039 0.1443 0.0633 Uiso 1.00 calc .
H(45) H 0.5008 -0.0339 0.2183 0.0633 Uiso 1.00 calc .
H(46) H 1.2015 0.0835 0.2746 0.0656 Uiso 1.00 calc .
H(47) H 1.1719 0.0714 0.1908 0.0656 Uiso 1.00 calc .
H(48) H 1.1197 0.1297 0.2273 0.0656 Uiso 1.00 calc .
H(49) H 0.9756 -0.0346 0.2765 0.0565 Uiso 1.00 calc .
H(50) H 1.0863 -0.0272 0.2208 0.0565 Uiso 1.00 calc .
H(51) H 1.1145 -0.0148 0.3047 0.0565 Uiso 1.00 calc .
H(52) H 1.0355 0.0773 0.3644 0.0628 Uiso 1.00 calc .
H(53) H 0.9501 0.1241 0.3200 0.0628 Uiso 1.00 calc .
H(54) H 0.8912 0.0621 0.3418 0.0628 Uiso 1.00 calc .
H(55) H 1.0377 0.1018 0.1045 0.0485 Uiso 1.00 calc .
H(56) H 0.6661 0.0306 0.0726 0.0485 Uiso 1.00 calc .
H(57) H 0.6595 0.2947 0.2130 0.0485 Uiso 1.00 calc .
H(58) H 0.4380 0.1393 0.1848 0.0485 Uiso 1.00 calc .

loop_
_atom_site_aniso_label
_atom_site_aniso_U_11
_atom_site_aniso_U_22
_atom_site_aniso_U_33
_atom_site_aniso_U_12
_atom_site_aniso_U_13
_atom_site_aniso_U_23
Ce(1) 0.0311(1) 0.0242(1) 0.0288(1) -0.00095(7) 0.00144(7) -0.00217(8)
F(1) 0.070(1) 0.079(2) 0.047(1) -0.002(1) 0.001(1) 0.004(1)
F(2) 0.059(1) 0.098(2) 0.072(2) -0.008(1) 0.010(1) 0.024(1)
F(3) 0.051(2) 0.056(2) 0.132(4) -0.015(2) 0.023(2) 0.023(2)
F(4) 0.082(2) 0.107(3) 0.214(4) -0.036(2) -0.017(2) -0.084(3)
C(1) 0.039(2) 0.021(1) 0.028(2) 0.003(1) 0.002(1) -0.001(1)
C(2) 0.032(2) 0.028(2) 0.032(2) 0.004(1) 0.002(1) -0.000(1)
C(3) 0.037(2) 0.028(2) 0.029(2) 0.002(1) -0.000(1) -0.001(1)
C(4) 0.040(2) 0.024(2) 0.030(2) -0.000(1) 0.001(1) 0.002(1)
C(5) 0.038(2) 0.021(2) 0.029(2) -0.001(1) -0.002(1) -0.003(1)
C(6) 0.042(2) 0.028(2) 0.025(2) 0.002(1) 0.002(1) -0.002(1)
C(7) 0.072(3) 0.040(2) 0.034(2) 0.011(2) 0.002(2) 0.008(2)
C(8) 0.052(2) 0.042(2) 0.032(2) -0.002(2) 0.007(2) 0.001(1)
C(9) 0.061(2) 0.055(2) 0.029(2) -0.011(2) 0.001(2) 0.000(2)
C(10) 0.042(2) 0.042(2) 0.031(2) 0.004(1) -0.005(1) 0.002(1)
C(11) 0.066(2) 0.051(2) 0.039(2) 0.007(2) -0.012(2) -0.003(2)
C(12) 0.051(2) 0.063(3) 0.049(2) -0.005(2) -0.016(2) 0.006(2)
C(13) 0.051(2) 0.049(2) 0.041(2) 0.012(2) -0.008(2) 0.002(2)
C(14) 0.048(2) 0.027(2) 0.034(2) -0.004(1) 0.003(1) 0.005(1)
C(15) 0.049(2) 0.052(2) 0.059(2) -0.017(2) 0.005(2) 0.014(2)
C(16) 0.061(2) 0.038(2) 0.040(2) 0.004(2) 0.011(2) 0.008(2)
C(17) 0.080(3) 0.030(2) 0.045(2) -0.011(2) 0.008(2) 0.004(2)
C(18) 0.034(2) 0.033(2) 0.030(2) 0.002(1) 0.005(1) -0.005(1)
C(19) 0.027(1) 0.031(2) 0.033(2) -0.004(1) 0.003(1) -0.002(1)
C(20) 0.029(1) 0.031(2) 0.029(2) 0.001(1) 0.001(1) -0.001(1)
C(21) 0.031(2) 0.026(2) 0.033(2) 0.003(1) 0.005(1) 0.000(1)
C(22) 0.033(2) 0.026(2) 0.035(2) 0.002(1) 0.002(1) -0.004(1)
C(23) 0.048(2) 0.040(2) 0.028(2) -0.001(2) 0.006(1) -0.004(1)
C(24) 0.092(3) 0.069(3) 0.034(2) -0.015(2) 0.006(2) -0.012(2)
C(25) 0.161(6) 0.065(3) 0.041(2) 0.027(3) 0.002(3) 0.004(2)
C(26) 0.067(3) 0.144(5) 0.048(3) -0.024(3) 0.022(2) -0.025(3)
C(27) 0.034(2) 0.037(2) 0.033(2) -0.005(1) -0.005(1) 0.000(1)
C(28) 0.050(2) 0.045(2) 0.035(2) -0.010(2) -0.012(2) -0.001(2)
C(29) 0.036(2) 0.052(2) 0.055(2) -0.005(2) -0.006(2) 0.002(2)
C(30) 0.047(2) 0.045(2) 0.037(2) -0.010(2) -0.009(2) -0.005(2)
C(31) 0.041(2) 0.027(2) 0.041(2) 0.002(1) 0.005(1) 0.001(1)
C(32) 0.052(2) 0.039(2) 0.057(2) 0.011(2) 0.005(2) 0.012(2)
C(33) 0.047(2) 0.034(2) 0.041(2) -0.002(1) 0.008(2) 0.006(1)
C(34) 0.062(2) 0.027(2) 0.053(2) -0.004(2) 0.008(2) 0.000(2)
C(35) 0.043(2) 0.044(2) 0.063(3) 0.001(2) 0.009(2) -0.002(2)
C(36) 0.039(2) 0.037(2) 0.051(2) 0.003(1) 0.005(2) -0.006(2)
C(37) 0.037(2) 0.054(2) 0.057(2) 0.006(2) 0.004(2) 0.003(2)
C(38) 0.041(2) 0.044(2) 0.118(4) -0.004(2) 0.010(3) -0.002(3)
C(39) 0.047(2) 0.055(3) 0.134(5) -0.011(2) -0.009(3) -0.045(3)
C(40) 0.062(3) 0.095(4) 0.068(3) 0.010(3) -0.017(2) -0.045(3)
C(42) 0.134(6) 0.105(5) 0.120(5) 0.002(4) -0.020(4) -0.002(4)
C(43) 0.133(6) 0.104(5) 0.099(4) -0.000(4) -0.017(4) 0.016(4)

loop_
_atom_type_symbol
_atom_type_description
_atom_type_scat_dispersion_real
_atom_type_scat_dispersion_imag
_atom_type_scat_source
Ce Ce -0.249 2.633
;International Tables for Crystallography
(1992, Vol. C, Tables 4.2.6.8 and 6.1.1.1)
;
C C 0.003 0.002
;International Tables for Crystallography
(1992, Vol. C, Tables 4.2.6.8 and 6.1.1.1)
;
F F 0.017 0.010
;International Tables for Crystallography
(1992, Vol. C, Tables 4.2.6.8 and 6.1.1.1)
;
H H 0.000 0.000
;International Tables for Crystallography
(1992, Vol. C, Table 6.1.1.2)
;

loop_
_geom_angle_atom_site_label_1
_geom_angle_atom_site_label_2
_geom_angle_atom_site_label_3
_geom_angle
_geom_angle_site_symmetry_1
_geom_angle_site_symmetry_2
_geom_angle_site_symmetry_3
_geom_angle_publ_flag
F(1) Ce(1) C(1) 122.22(8) . . . ?
F(1) Ce(1) C(2) 92.40(8) . . . ?
F(1) Ce(1) C(3) 81.63(8) . . . ?
F(1) Ce(1) C(4) 102.16(8) . . . ?
F(1) Ce(1) C(5) 128.58(8) . . . ?
F(1) Ce(1) C(18) 79.40(8) . . . ?
F(1) Ce(1) C(19) 107.98(8) . . . ?
F(1) Ce(1) C(20) 124.02(8) . . . ?
F(1) Ce(1) C(21) 102.75(8) . . . ?
F(1) Ce(1) C(22) 76.80(8) . . . ?
F(1) Ce(1) C(36) 52.01(9) . . . ?
F(1) Ce(1) C(101) 105.92(5) . . . ?
F(1) Ce(1) C(102) 98.76(5) . . . ?
C(1) Ce(1) C(2) 29.83(8) . . . ?
C(1) Ce(1) C(3) 48.49(8) . . . ?
C(1) Ce(1) C(4) 48.33(8) . . . ?
C(1) Ce(1) C(5) 29.33(8) . . . ?
C(1) Ce(1) C(18) 151.51(9) . . . ?
C(1) Ce(1) C(19) 123.53(9) . . . ?
C(1) Ce(1) C(20) 113.76(8) . . . ?
C(1) Ce(1) C(21) 130.08(8) . . . ?
C(1) Ce(1) C(22) 159.03(9) . . . ?
C(1) Ce(1) C(36) 102.81(9) . . . ?
C(1) Ce(1) C(101) 26.32(6) . . . ?
C(1) Ce(1) C(102) 138.94(6) . . . ?
C(2) Ce(1) C(3) 28.90(8) . . . ?
C(2) Ce(1) C(4) 47.70(9) . . . ?
C(2) Ce(1) C(5) 47.91(9) . . . ?
C(2) Ce(1) C(18) 157.57(9) . . . ?
C(2) Ce(1) C(19) 145.76(9) . . . ?
C(2) Ce(1) C(20) 143.58(8) . . . ?
C(2) Ce(1) C(21) 153.64(9) . . . ?
C(2) Ce(1) C(22) 166.19(9) . . . ?
C(2) Ce(1) C(36) 84.98(10) . . . ?
C(2) Ce(1) C(101) 25.42(6) . . . ?
C(2) Ce(1) C(102) 168.28(6) . . . ?
C(3) Ce(1) C(4) 28.76(8) . . . ?
C(3) Ce(1) C(5) 47.47(8) . . . ?
C(3) Ce(1) C(18) 128.67(9) . . . ?
C(3) Ce(1) C(19) 125.95(9) . . . ?
C(3) Ce(1) C(20) 144.18(8) . . . ?
C(3) Ce(1) C(21) 173.30(8) . . . ?
C(3) Ce(1) C(22) 151.87(9) . . . ?
C(3) Ce(1) C(36) 99.17(9) . . . ?
C(3) Ce(1) C(101) 24.80(6) . . . ?
C(3) Ce(1) C(102) 149.90(6) . . . ?
C(4) Ce(1) C(5) 28.74(8) . . . ?
C(4) Ce(1) C(18) 113.31(9) . . . ?
C(4) Ce(1) C(19) 100.04(9) . . . ?
C(4) Ce(1) C(20) 115.48(8) . . . ?
C(4) Ce(1) C(21) 144.55(8) . . . ?
C(4) Ce(1) C(22) 142.51(9) . . . ?
C(4) Ce(1) C(36) 127.82(9) . . . ?
C(4) Ce(1) C(101) 24.81(6) . . . ?
C(4) Ce(1) C(102) 125.43(6) . . . ?
C(5) Ce(1) C(18) 123.38(9) . . . ?
C(5) Ce(1) C(19) 98.76(9) . . . ?
C(5) Ce(1) C(20) 100.58(8) . . . ?
C(5) Ce(1) C(21) 127.31(8) . . . ?
C(5) Ce(1) C(22) 145.89(8) . . . ?
C(5) Ce(1) C(36) 130.96(9) . . . ?
C(5) Ce(1) C(101) 25.20(6) . . . ?
C(5) Ce(1) C(102) 120.92(6) . . . ?
C(18) Ce(1) C(19) 29.37(9) . . . ?
C(18) Ce(1) C(20) 48.78(8) . . . ?
C(18) Ce(1) C(21) 48.45(9) . . . ?
C(18) Ce(1) C(22) 29.20(9) . . . ?
C(18) Ce(1) C(36) 105.43(9) . . . ?
C(18) Ce(1) C(101) 137.98(6) . . . ?
C(18) Ce(1) C(102) 26.03(6) . . . ?
C(19) Ce(1) C(20) 29.41(8) . . . ?
C(19) Ce(1) C(21) 48.03(8) . . . ?
C(19) Ce(1) C(22) 47.73(9) . . . ?
C(19) Ce(1) C(36) 129.26(9) . . . ?
C(19) Ce(1) C(101) 120.39(6) . . . ?
C(19) Ce(1) C(102) 25.41(6) . . . ?
C(20) Ce(1) C(21) 29.20(8) . . . ?
C(20) Ce(1) C(22) 47.98(8) . . . ?
C(20) Ce(1) C(36) 116.21(9) . . . ?
C(20) Ce(1) C(101) 125.78(6) . . . ?
C(20) Ce(1) C(102) 25.43(6) . . . ?
C(21) Ce(1) C(22) 28.98(9) . . . ?
C(21) Ce(1) C(36) 87.54(9) . . . ?
C(21) Ce(1) C(101) 151.33(6) . . . ?
C(21) Ce(1) C(102) 25.14(6) . . . ?
C(22) Ce(1) C(36) 81.59(9) . . . ?
C(22) Ce(1) C(101) 166.98(6) . . . ?
C(22) Ce(1) C(102) 25.11(6) . . . ?
C(36) Ce(1) C(101) 110.30(7) . . . ?
C(36) Ce(1) C(102) 104.68(7) . . . ?
C(101) Ce(1) C(102) 144.749(7) . . . ?
Ce(1) F(1) C(35) 93.8(2) . . . ?
Ce(1) C(1) C(2) 75.5(2) . . . ?
Ce(1) C(1) C(5) 76.6(2) . . . ?
Ce(1) C(1) C(6) 110.8(2) . . . ?
Ce(1) C(1) C(101) 67.9(1) . . . ?
C(2) C(1) C(5) 105.9(3) . . . ?
C(2) C(1) C(6) 126.8(3) . . . ?
C(2) C(1) C(101) 52.8(2) . . . ?
C(5) C(1) C(6) 127.2(3) . . . ?
C(5) C(1) C(101) 53.2(2) . . . ?
C(6) C(1) C(101) 178.6(3) . . . ?
Ce(1) C(2) C(1) 74.6(2) . . . ?
Ce(1) C(2) C(3) 81.1(2) . . . ?
Ce(1) C(2) C(101) 67.5(1) . . . ?
C(1) C(2) C(3) 110.0(3) . . . ?
C(1) C(2) C(101) 55.1(2) . . . ?
C(3) C(2) C(101) 54.9(2) . . . ?
Ce(1) C(3) C(2) 70.0(2) . . . ?
Ce(1) C(3) C(4) 76.2(2) . . . ?
Ce(1) C(3) C(10) 127.1(2) . . . ?
Ce(1) C(3) C(101) 61.4(1) . . . ?
C(2) C(3) C(4) 106.8(3) . . . ?
C(2) C(3) C(10) 119.8(3) . . . ?
C(2) C(3) C(101) 52.8(2) . . . ?
C(4) C(3) C(10) 132.4(3) . . . ?
C(4) C(3) C(101) 54.1(2) . . . ?
C(10) C(3) C(101) 168.4(3) . . . ?
Ce(1) C(4) C(3) 75.0(2) . . . ?
Ce(1) C(4) C(5) 70.2(2) . . . ?
Ce(1) C(4) C(14) 130.8(2) . . . ?
Ce(1) C(4) C(101) 60.8(1) . . . ?
C(3) C(4) C(5) 106.1(3) . . . ?
C(3) C(4) C(14) 134.4(3) . . . ?
C(3) C(4) C(101) 53.6(2) . . . ?
C(5) C(4) C(14) 117.5(3) . . . ?
C(5) C(4) C(101) 52.5(2) . . . ?
C(14) C(4) C(101) 164.3(3) . . . ?
Ce(1) C(5) C(1) 74.1(2) . . . ?
Ce(1) C(5) C(4) 81.0(2) . . . ?
Ce(1) C(5) C(101) 66.7(1) . . . ?
C(1) C(5) C(4) 111.0(3) . . . ?
C(1) C(5) C(101) 55.7(2) . . . ?
C(4) C(5) C(101) 55.4(2) . . . ?
C(1) C(6) C(7) 107.8(2) . . . ?
C(1) C(6) C(8) 110.8(3) . . . ?
C(1) C(6) C(9) 110.4(3) . . . ?
C(7) C(6) C(8) 108.3(3) . . . ?
C(7) C(6) C(9) 110.8(3) . . . ?
C(8) C(6) C(9) 108.7(3) . . . ?
C(3) C(10) C(11) 114.3(3) . . . ?
C(3) C(10) C(12) 110.1(3) . . . ?
C(3) C(10) C(13) 109.4(3) . . . ?
C(11) C(10) C(12) 106.2(3) . . . ?
C(11) C(10) C(13) 110.2(3) . . . ?
C(12) C(10) C(13) 106.3(3) . . . ?
C(4) C(14) C(15) 110.5(3) . . . ?
C(4) C(14) C(16) 117.1(3) . . . ?
C(4) C(14) C(17) 106.9(3) . . . ?
C(15) C(14) C(16) 106.6(3) . . . ?
C(15) C(14) C(17) 107.8(3) . . . ?
C(16) C(14) C(17) 107.5(3) . . . ?
Ce(1) C(18) C(19) 74.3(2) . . . ?
Ce(1) C(18) C(22) 75.6(2) . . . ?
Ce(1) C(18) C(23) 122.0(2) . . . ?
Ce(1) C(18) C(102) 65.8(1) . . . ?
C(19) C(18) C(22) 106.0(3) . . . ?
C(19) C(18) C(23) 126.2(3) . . . ?
C(19) C(18) C(102) 53.0(2) . . . ?
C(22) C(18) C(23) 127.2(3) . . . ?
C(22) C(18) C(102) 53.0(2) . . . ?
C(23) C(18) C(102) 172.3(3) . . . ?
Ce(1) C(19) C(18) 76.3(2) . . . ?
Ce(1) C(19) C(20) 78.9(2) . . . ?
Ce(1) C(19) C(102) 66.9(1) . . . ?
C(18) C(19) C(20) 110.5(3) . . . ?
C(18) C(19) C(102) 55.5(2) . . . ?
C(20) C(19) C(102) 55.0(2) . . . ?
Ce(1) C(20) C(19) 71.7(2) . . . ?
Ce(1) C(20) C(21) 76.4(2) . . . ?
Ce(1) C(20) C(27) 129.7(2) . . . ?
Ce(1) C(20) C(102) 62.9(1) . . . ?
C(19) C(20) C(21) 106.2(3) . . . ?
C(19) C(20) C(27) 117.4(3) . . . ?
C(19) C(20) C(102) 52.4(2) . . . ?
C(21) C(20) C(27) 134.0(3) . . . ?
C(21) C(20) C(102) 53.8(2) . . . ?
C(27) C(20) C(102) 163.6(3) . . . ?
Ce(1) C(21) C(20) 74.4(2) . . . ?
Ce(1) C(21) C(22) 72.1(2) . . . ?
Ce(1) C(21) C(31) 126.9(2) . . . ?
Ce(1) C(21) C(102) 61.8(1) . . . ?
C(20) C(21) C(22) 106.5(3) . . . ?
C(20) C(21) C(31) 132.9(3) . . . ?
C(20) C(21) C(102) 53.9(2) . . . ?
C(22) C(21) C(31) 119.6(3) . . . ?
C(22) C(21) C(102) 52.6(2) . . . ?
C(31) C(21) C(102) 168.2(3) . . . ?
Ce(1) C(22) C(18) 75.2(2) . . . ?
Ce(1) C(22) C(21) 78.9(2) . . . ?
Ce(1) C(22) C(102) 65.5(1) . . . ?
C(18) C(22) C(21) 110.7(3) . . . ?
C(18) C(22) C(102) 55.6(2) . . . ?
C(21) C(22) C(102) 55.2(2) . . . ?
C(18) C(23) C(24) 111.5(3) . . . ?
C(18) C(23) C(25) 111.8(3) . . . ?
C(18) C(23) C(26) 107.6(3) . . . ?
C(24) C(23) C(25) 110.1(4) . . . ?
C(24) C(23) C(26) 106.4(3) . . . ?
C(25) C(23) C(26) 109.3(4) . . . ?
C(20) C(27) C(28) 116.9(3) . . . ?
C(20) C(27) C(29) 106.1(3) . . . ?
C(20) C(27) C(30) 111.2(2) . . . ?
C(28) C(27) C(29) 108.5(3) . . . ?
C(28) C(27) C(30) 106.0(3) . . . ?
C(29) C(27) C(30) 107.8(3) . . . ?
C(21) C(31) C(32) 109.5(3) . . . ?
C(21) C(31) C(33) 114.9(3) . . . ?
C(21) C(31) C(34) 109.4(3) . . . ?
C(32) C(31) C(33) 110.6(3) . . . ?
C(32) C(31) C(34) 106.2(3) . . . ?
C(33) C(31) C(34) 105.8(3) . . . ?
F(1) C(35) C(36) 115.2(3) . . . ?
F(1) C(35) C(40) 116.0(4) . . . ?
C(36) C(35) C(40) 128.8(4) . . . ?
Ce(1) C(36) C(35) 98.9(2) . . . ?
Ce(1) C(36) C(37) 150.5(3) . . . ?
C(35) C(36) C(37) 110.4(3) . . . ?
F(2) C(37) C(36) 119.2(3) . . . ?
F(2) C(37) C(38) 114.3(4) . . . ?
C(36) C(37) C(38) 126.5(4) . . . ?
F(3) C(38) C(37) 126.8(5) . . . ?
F(3) C(38) C(39) 115.1(5) . . . ?
C(37) C(38) C(39) 118.1(4) . . . ?
F(4) C(39) C(38) 119.2(6) . . . ?
F(4) C(39) C(40) 120.5(6) . . . ?
C(38) C(39) C(40) 120.3(4) . . . ?
F(5) C(40) C(35) 134.6(8) . . . ?
F(5) C(40) C(39) 109.4(7) . . . ?
C(35) C(40) C(39) 115.9(5) . . . ?
C(41) C(42) C(43) 112.2(7) . . . ?
C(42) C(43) C(43) 114.4(7) 1_555 1_555 3_656 ?
Ce(1) C(101) C(1) 85.8(1) . . . ?
Ce(1) C(101) C(2) 87.1(1) . . . ?
Ce(1) C(101) C(3) 93.8(1) . . . ?
Ce(1) C(101) C(4) 94.4(1) . . . ?
Ce(1) C(101) C(5) 88.1(1) . . . ?
C(1) C(101) C(2) 72.1(2) . . . ?
C(1) C(101) C(3) 144.4(2) . . . ?
C(1) C(101) C(4) 143.2(2) . . . ?
C(1) C(101) C(5) 71.1(2) . . . ?
C(2) C(101) C(3) 72.3(2) . . . ?
C(2) C(101) C(4) 144.7(2) . . . ?
C(2) C(101) C(5) 143.2(2) . . . ?
C(3) C(101) C(4) 72.4(2) . . . ?
C(3) C(101) C(5) 144.5(2) . . . ?
C(4) C(101) C(5) 72.1(2) . . . ?
Ce(1) C(102) C(18) 88.2(1) . . . ?
Ce(1) C(102) C(19) 87.7(1) . . . ?
Ce(1) C(102) C(20) 91.7(1) . . . ?
Ce(1) C(102) C(21) 93.0(1) . . . ?
Ce(1) C(102) C(22) 89.4(1) . . . ?
C(18) C(102) C(19) 71.4(2) . . . ?
C(18) C(102) C(20) 144.0(2) . . . ?
C(18) C(102) C(21) 143.7(2) . . . ?
C(18) C(102) C(22) 71.4(2) . . . ?
C(19) C(102) C(20) 72.6(2) . . . ?
C(19) C(102) C(21) 144.9(2) . . . ?
C(19) C(102) C(22) 142.8(2) . . . ?
C(20) C(102) C(21) 72.3(2) . . . ?
C(20) C(102) C(22) 144.5(2) . . . ?
C(21) C(102) C(22) 72.3(2) . . . ?
Ce(1) C(2) H(55) 117.489 . . . no
C(1) C(2) H(55) 120.728 . . . no
C(3) C(2) H(55) 128.735 . . . no
C(101) C(2) H(55) 173.327 . . . no
Ce(1) C(5) H(56) 116.095 . . . no
C(1) C(5) H(56) 121.971 . . . no
C(4) C(5) H(56) 126.796 . . . no
C(101) C(5) H(56) 176.264 . . . no
C(6) C(7) H(31) 109.390 . . . no
C(6) C(7) H(32) 109.516 . . . no
C(6) C(7) H(33) 109.554 . . . no
H(31) C(7) H(32) 109.377 . . . no
H(31) C(7) H(33) 109.368 . . . no
H(32) C(7) H(33) 109.621 . . . no
C(6) C(8) H(28) 109.474 . . . no
C(6) C(8) H(29) 109.538 . . . no
C(6) C(8) H(30) 109.489 . . . no
H(28) C(8) H(29) 109.480 . . . no
H(28) C(8) H(30) 109.332 . . . no
H(29) C(8) H(30) 109.515 . . . no
C(6) C(9) H(34) 109.509 . . . no
C(6) C(9) H(35) 109.366 . . . no
C(6) C(9) H(36) 109.354 . . . no
H(34) C(9) H(35) 109.651 . . . no
H(34) C(9) H(36) 109.541 . . . no
H(35) C(9) H(36) 109.405 . . . no
C(10) C(11) H(52) 109.418 . . . no
C(10) C(11) H(53) 109.542 . . . no
C(10) C(11) H(54) 109.444 . . . no
H(52) C(11) H(53) 109.522 . . . no
H(52) C(11) H(54) 109.343 . . . no
H(53) C(11) H(54) 109.559 . . . no
C(10) C(12) H(46) 109.348 . . . no
C(10) C(12) H(47) 109.397 . . . no
C(10) C(12) H(48) 109.475 . . . no
H(46) C(12) H(47) 109.439 . . . no
H(46) C(12) H(48) 109.508 . . . no
H(47) C(12) H(48) 109.660 . . . no
C(10) C(13) H(49) 109.520 . . . no
C(10) C(13) H(50) 109.585 . . . no
C(10) C(13) H(51) 109.593 . . . no
H(49) C(13) H(50) 109.370 . . . no
H(49) C(13) H(51) 109.295 . . . no
H(50) C(13) H(51) 109.464 . . . no
C(14) C(15) H(43) 109.501 . . . no
C(14) C(15) H(44) 109.558 . . . no
C(14) C(15) H(45) 109.559 . . . no
H(43) C(15) H(44) 109.316 . . . no
H(43) C(15) H(45) 109.444 . . . no
H(44) C(15) H(45) 109.449 . . . no
C(14) C(16) H(40) 109.542 . . . no
C(14) C(16) H(41) 109.498 . . . no
C(14) C(16) H(42) 109.510 . . . no
H(40) C(16) H(41) 109.463 . . . no
H(40) C(16) H(42) 109.444 . . . no
H(41) C(16) H(42) 109.370 . . . no
C(14) C(17) H(37) 109.448 . . . no
C(14) C(17) H(38) 109.542 . . . no
C(14) C(17) H(39) 109.462 . . . no
H(37) C(17) H(38) 109.456 . . . no
H(37) C(17) H(39) 109.456 . . . no
H(38) C(17) H(39) 109.464 . . . no
Ce(1) C(19) H(58) 116.209 . . . no
C(18) C(19) H(58) 125.551 . . . no
C(20) C(19) H(58) 123.734 . . . no
C(102) C(19) H(58) 176.716 . . . no
Ce(1) C(22) H(57) 107.369 . . . no
C(18) C(22) H(57) 117.787 . . . no
C(21) C(22) H(57) 131.149 . . . no
C(102) C(22) H(57) 170.665 . . . no
C(23) C(24) H(1) 109.290 . . . no
C(23) C(24) H(2) 109.615 . . . no
C(23) C(24) H(3) 109.245 . . . no
H(1) C(24) H(2) 109.673 . . . no
H(1) C(24) H(3) 109.252 . . . no
H(2) C(24) H(3) 109.750 . . . no
C(23) C(25) H(4) 109.196 . . . no
C(23) C(25) H(5) 109.523 . . . no
C(23) C(25) H(6) 109.549 . . . no
H(4) C(25) H(5) 109.435 . . . no
H(4) C(25) H(6) 109.335 . . . no
H(5) C(25) H(6) 109.787 . . . no
C(23) C(26) H(7) 109.219 . . . no
C(23) C(26) H(8) 109.382 . . . no
C(23) C(26) H(9) 109.448 . . . no
H(7) C(26) H(8) 109.423 . . . no
H(7) C(26) H(9) 109.515 . . . no
H(8) C(26) H(9) 109.838 . . . no
C(27) C(28) H(10) 109.566 . . . no
C(27) C(28) H(11) 109.463 . . . no
C(27) C(28) H(12) 109.438 . . . no
H(10) C(28) H(11) 109.549 . . . no
H(10) C(28) H(12) 109.490 . . . no
H(11) C(28) H(12) 109.321 . . . no
C(27) C(29) H(13) 109.356 . . . no
C(27) C(29) H(14) 109.425 . . . no
C(27) C(29) H(15) 109.589 . . . no
H(13) C(29) H(14) 109.347 . . . no
H(13) C(29) H(15) 109.489 . . . no
H(14) C(29) H(15) 109.620 . . . no
C(27) C(30) H(16) 109.493 . . . no
C(27) C(30) H(17) 109.534 . . . no
C(27) C(30) H(18) 109.487 . . . no
H(16) C(30) H(17) 109.416 . . . no
H(16) C(30) H(18) 109.379 . . . no
H(17) C(30) H(18) 109.519 . . . no
C(31) C(32) H(25) 109.330 . . . no
C(31) C(32) H(26) 109.498 . . . no
C(31) C(32) H(27) 109.474 . . . no
H(25) C(32) H(26) 109.483 . . . no
H(25) C(32) H(27) 109.376 . . . no
H(26) C(32) H(27) 109.666 . . . no
C(31) C(33) H(22) 109.483 . . . no
C(31) C(33) H(23) 109.439 . . . no
C(31) C(33) H(24) 109.545 . . . no
H(22) C(33) H(23) 109.421 . . . no
H(22) C(33) H(24) 109.461 . . . no
H(23) C(33) H(24) 109.478 . . . no
C(31) C(34) H(19) 109.534 . . . no
C(31) C(34) H(20) 109.448 . . . no
C(31) C(34) H(21) 109.513 . . . no
H(19) C(34) H(20) 109.422 . . . no
H(19) C(34) H(21) 109.463 . . . no
H(20) C(34) H(21) 109.449 . . . no

loop_
_geom_bond_atom_site_label_1
_geom_bond_atom_site_label_2
_geom_bond_distance
_geom_bond_site_symmetry_2
_geom_bond_publ_flag
Ce(1) F(1) 2.711(2) . yes
Ce(1) C(1) 2.753(3) . yes
Ce(1) C(2) 2.765(3) . yes
Ce(1) C(3) 2.907(3) . yes
Ce(1) C(4) 2.922(3) . yes
Ce(1) C(5) 2.784(3) . yes
Ce(1) C(18) 2.786(3) . yes
Ce(1) C(19) 2.761(3) . yes
Ce(1) C(20) 2.854(3) . yes
Ce(1) C(21) 2.879(3) . yes
Ce(1) C(22) 2.792(3) . yes
Ce(1) C(36) 2.623(3) . yes
Ce(1) C(101) 2.5578(2) . yes
Ce(1) C(102) 2.5418(2) . yes
F(1) C(35) 1.409(4) . yes
F(2) C(37) 1.372(4) . yes
F(3) C(38) 1.277(5) . yes
F(4) C(39) 1.352(5) . yes
F(5) C(40) 1.147(10) . yes
C(1) C(2) 1.420(4) . yes
C(1) C(5) 1.402(4) . yes
C(1) C(6) 1.534(4) . yes
C(1) C(101) 1.224(3) . yes
C(2) C(3) 1.422(4) . yes
C(2) C(101) 1.188(3) . yes
C(3) C(4) 1.448(4) . yes
C(3) C(10) 1.556(4) . yes
C(3) C(101) 1.222(3) . yes
C(4) C(5) 1.422(4) . yes
C(4) C(14) 1.550(4) . yes
C(4) C(101) 1.230(3) . yes
C(5) C(101) 1.186(3) . yes
C(6) C(7) 1.522(4) . yes
C(6) C(8) 1.527(4) . yes
C(6) C(9) 1.518(4) . yes
C(10) C(11) 1.546(5) . yes
C(10) C(12) 1.531(5) . yes
C(10) C(13) 1.523(5) . yes
C(14) C(15) 1.530(5) . yes
C(14) C(16) 1.523(4) . yes
C(14) C(17) 1.530(5) . yes
C(18) C(19) 1.407(4) . yes
C(18) C(22) 1.406(4) . yes
C(18) C(23) 1.521(4) . yes
C(18) C(102) 1.223(3) . yes
C(19) C(20) 1.428(4) . yes
C(19) C(102) 1.186(3) . yes
C(20) C(21) 1.445(4) . yes
C(20) C(27) 1.542(4) . yes
C(20) C(102) 1.226(3) . yes
C(21) C(22) 1.421(4) . yes
C(21) C(31) 1.555(4) . yes
C(21) C(102) 1.225(3) . yes
C(22) C(102) 1.185(3) . yes
C(23) C(24) 1.510(5) . yes
C(23) C(25) 1.484(6) . yes
C(23) C(26) 1.539(5) . yes
C(27) C(28) 1.536(5) . yes
C(27) C(29) 1.542(4) . yes
C(27) C(30) 1.524(4) . yes
C(31) C(32) 1.540(5) . yes
C(31) C(33) 1.529(4) . yes
C(31) C(34) 1.543(5) . yes
C(35) C(36) 1.362(5) . yes
C(35) C(40) 1.365(6) . yes
C(36) C(37) 1.360(5) . yes
C(37) C(38) 1.365(6) . yes
C(38) C(39) 1.369(8) . yes
C(39) C(40) 1.364(8) . yes
C(41) C(42) 1.42(1) . yes
C(42) C(43) 1.566(9) . yes
C(43) C(43) 1.46(1) 3_656 yes
C(2) H(55) 1.046 . no
C(5) H(56) 0.972 . no
C(7) H(31) 0.952 . no
C(7) H(32) 0.949 . no
C(7) H(33) 0.949 . no
C(8) H(28) 0.951 . no
C(8) H(29) 0.949 . no
C(8) H(30) 0.951 . no
C(9) H(34) 0.948 . no
C(9) H(35) 0.950 . no
C(9) H(36) 0.951 . no
C(11) H(52) 0.951 . no
C(11) H(53) 0.948 . no
C(11) H(54) 0.951 . no
C(12) H(46) 0.951 . no
C(12) H(47) 0.949 . no
C(12) H(48) 0.948 . no
C(13) H(49) 0.952 . no
C(13) H(50) 0.950 . no
C(13) H(51) 0.951 . no
C(15) H(43) 0.951 . no
C(15) H(44) 0.951 . no
C(15) H(45) 0.949 . no
C(16) H(40) 0.950 . no
C(16) H(41) 0.951 . no
C(16) H(42) 0.951 . no
C(17) H(37) 0.950 . no
C(17) H(38) 0.950 . no
C(17) H(39) 0.950 . no
C(19) H(58) 0.979 . no
C(22) H(57) 1.049 . no
C(24) H(1) 0.952 . no
C(24) H(2) 0.946 . no
C(24) H(3) 0.951 . no
C(25) H(4) 0.953 . no
C(25) H(5) 0.948 . no
C(25) H(6) 0.949 . no
C(26) H(7) 0.952 . no
C(26) H(8) 0.948 . no
C(26) H(9) 0.947 . no
C(28) H(10) 0.949 . no
C(28) H(11) 0.951 . no
C(28) H(12) 0.951 . no
C(29) H(13) 0.951 . no
C(29) H(14) 0.950 . no
C(29) H(15) 0.948 . no
C(30) H(16) 0.951 . no
C(30) H(17) 0.950 . no
C(30) H(18) 0.950 . no
C(32) H(25) 0.952 . no
C(32) H(26) 0.948 . no
C(32) H(27) 0.950 . no
C(33) H(22) 0.950 . no
C(33) H(23) 0.950 . no
C(33) H(24) 0.950 . no
C(34) H(19) 0.950 . no
C(34) H(20) 0.950 . no
C(34) H(21) 0.950 . no

loop_
_geom_contact_atom_site_label_1
_geom_contact_atom_site_label_2
_geom_contact_distance
_geom_contact_site_symmetry_2
Ce(1) F(1) 2.711(2) .
Ce(1) C(1) 2.753(3) .
Ce(1) C(2) 2.765(3) .
Ce(1) C(3) 2.907(3) .
Ce(1) C(4) 2.922(3) .
Ce(1) C(5) 2.784(3) .
Ce(1) C(18) 2.786(3) .
Ce(1) C(19) 2.761(3) .
Ce(1) C(20) 2.854(3) .
Ce(1) C(21) 2.879(3) .
Ce(1) C(22) 2.792(3) .
Ce(1) C(36) 2.623(3) .
Ce(1) C(101) 2.5578(2) .
Ce(1) C(102) 2.5418(2) .
F(2) C(29) 3.386(4) 1_655
F(3) C(41) 3.19(1) 2_655
F(3) C(32) 3.333(5) 1_655
F(3) C(42) 3.466(7) 2_655
F(5) C(28) 3.04(1) 4_555
C(29) C(37) 3.426(5) 1_455

loop_
_geom_torsion_atom_site_label_1
_geom_torsion_atom_site_label_2
_geom_torsion_atom_site_label_3
_geom_torsion_atom_site_label_4
_geom_torsion
_geom_torsion_site_symmetry_1
_geom_torsion_site_symmetry_2
_geom_torsion_site_symmetry_3
_geom_torsion_site_symmetry_4
_geom_torsion_publ_flag
Ce(1) F(1) C(35) C(36) -1.1(3) 1_555 1_555 1_555 1_555 yes
Ce(1) F(1) C(35) C(40) 177.3(3) 1_555 1_555 1_555 1_555 yes
Ce(1) C(1) C(2) C(3) 74.3(2) 1_555 1_555 1_555 1_555 yes
Ce(1) C(1) C(2) C(101) 73.0(1) 1_555 1_555 1_555 1_555 yes
Ce(1) C(1) C(5) C(4) -73.5(2) 1_555 1_555 1_555 1_555 yes
Ce(1) C(1) C(5) C(101) -72.3(1) 1_555 1_555 1_555 1_555 yes
Ce(1) C(1) C(6) C(7) 6.8(3) 1_555 1_555 1_555 1_555 yes
Ce(1) C(1) C(6) C(8) 125.2(2) 1_555 1_555 1_555 1_555 yes
Ce(1) C(1) C(6) C(9) -114.3(2) 1_555 1_555 1_555 1_555 yes
Ce(1) C(1) C(101) C(2) -88.3(2) 1_555 1_555 1_555 1_555 yes
Ce(1) C(1) C(101) C(3) -90.6(3) 1_555 1_555 1_555 1_555 yes
Ce(1) C(1) C(101) C(4) 91.7(3) 1_555 1_555 1_555 1_555 yes
Ce(1) C(1) C(101) C(5) 89.5(2) 1_555 1_555 1_555 1_555 yes
Ce(1) C(2) C(1) C(5) -71.1(2) 1_555 1_555 1_555 1_555 yes
Ce(1) C(2) C(1) C(6) 105.3(3) 1_555 1_555 1_555 1_555 yes
Ce(1) C(2) C(1) C(101) -73.0(1) 1_555 1_555 1_555 1_555 yes
Ce(1) C(2) C(3) C(4) 68.0(2) 1_555 1_555 1_555 1_555 yes
Ce(1) C(2) C(3) C(10) -122.1(3) 1_555 1_555 1_555 1_555 yes
Ce(1) C(2) C(3) C(101) 68.7(1) 1_555 1_555 1_555 1_555 yes
Ce(1) C(2) C(101) C(1) 86.5(1) 1_555 1_555 1_555 1_555 yes
Ce(1) C(2) C(101) C(3) -94.9(2) 1_555 1_555 1_555 1_555 yes
Ce(1) C(2) C(101) C(4) -93.5(3) 1_555 1_555 1_555 1_555 yes
Ce(1) C(2) C(101) C(5) 82.9(3) 1_555 1_555 1_555 1_555 yes
Ce(1) C(3) C(2) C(1) -70.0(2) 1_555 1_555 1_555 1_555 yes
Ce(1) C(3) C(2) C(101) -68.7(1) 1_555 1_555 1_555 1_555 yes
Ce(1) C(3) C(4) C(5) 63.8(2) 1_555 1_555 1_555 1_555 yes
Ce(1) C(3) C(4) C(14) -133.3(4) 1_555 1_555 1_555 1_555 yes
Ce(1) C(3) C(4) C(101) 64.5(1) 1_555 1_555 1_555 1_555 yes
Ce(1) C(3) C(10) C(11) 42.6(4) 1_555 1_555 1_555 1_555 yes
Ce(1) C(3) C(10) C(12) -76.8(3) 1_555 1_555 1_555 1_555 yes
Ce(1) C(3) C(10) C(13) 166.7(2) 1_555 1_555 1_555 1_555 yes
Ce(1) C(3) C(101) C(1) 88.1(3) 1_555 1_555 1_555 1_555 yes
Ce(1) C(3) C(101) C(2) 85.7(2) 1_555 1_555 1_555 1_555 yes
Ce(1) C(3) C(101) C(4) -93.4(2) 1_555 1_555 1_555 1_555 yes
Ce(1) C(3) C(101) C(5) -92.1(3) 1_555 1_555 1_555 1_555 yes
Ce(1) C(4) C(3) C(2) -63.7(2) 1_555 1_555 1_555 1_555 yes
Ce(1) C(4) C(3) C(10) 128.1(3) 1_555 1_555 1_555 1_555 yes
Ce(1) C(4) C(3) C(101) -64.5(1) 1_555 1_555 1_555 1_555 yes
Ce(1) C(4) C(5) C(1) 69.0(2) 1_555 1_555 1_555 1_555 yes
Ce(1) C(4) C(5) C(101) 67.8(1) 1_555 1_555 1_555 1_555 yes
Ce(1) C(4) C(14) C(15) 45.9(4) 1_555 1_555 1_555 1_555 yes
Ce(1) C(4) C(14) C(16) -76.4(3) 1_555 1_555 1_555 1_555 yes
Ce(1) C(4) C(14) C(17) 163.0(2) 1_555 1_555 1_555 1_555 yes
Ce(1) C(4) C(101) C(1) -88.8(3) 1_555 1_555 1_555 1_555 yes
Ce(1) C(4) C(101) C(2) 91.1(3) 1_555 1_555 1_555 1_555 yes
Ce(1) C(4) C(101) C(3) 92.6(2) 1_555 1_555 1_555 1_555 yes
Ce(1) C(4) C(101) C(5) -86.6(2) 1_555 1_555 1_555 1_555 yes
Ce(1) C(5) C(1) C(2) 70.4(2) 1_555 1_555 1_555 1_555 yes
Ce(1) C(5) C(1) C(6) -106.0(3) 1_555 1_555 1_555 1_555 yes
Ce(1) C(5) C(1) C(101) 72.3(1) 1_555 1_555 1_555 1_555 yes
Ce(1) C(5) C(4) C(3) -67.1(2) 1_555 1_555 1_555 1_555 yes
Ce(1) C(5) C(4) C(14) 126.6(2) 1_555 1_555 1_555 1_555 yes
Ce(1) C(5) C(4) C(101) -67.8(1) 1_555 1_555 1_555 1_555 yes
Ce(1) C(5) C(101) C(1) -86.2(1) 1_555 1_555 1_555 1_555 yes
Ce(1) C(5) C(101) C(2) -82.6(3) 1_555 1_555 1_555 1_555 yes
Ce(1) C(5) C(101) C(3) 93.9(3) 1_555 1_555 1_555 1_555 yes
Ce(1) C(5) C(101) C(4) 95.2(2) 1_555 1_555 1_555 1_555 yes
Ce(1) C(18) C(19) C(20) -72.4(2) 1_555 1_555 1_555 1_555 yes
Ce(1) C(18) C(19) C(102) -71.2(1) 1_555 1_555 1_555 1_555 yes
Ce(1) C(18) C(22) C(21) 71.8(2) 1_555 1_555 1_555 1_555 yes
Ce(1) C(18) C(22) C(102) 70.3(1) 1_555 1_555 1_555 1_555 yes
Ce(1) C(18) C(23) C(24) 92.2(3) 1_555 1_555 1_555 1_555 yes
Ce(1) C(18) C(23) C(25) -31.5(4) 1_555 1_555 1_555 1_555 yes
Ce(1) C(18) C(23) C(26) -151.5(3) 1_555 1_555 1_555 1_555 yes
Ce(1) C(18) C(102) C(19) 88.2(2) 1_555 1_555 1_555 1_555 yes
Ce(1) C(18) C(102) C(20) 90.4(3) 1_555 1_555 1_555 1_555 yes
Ce(1) C(18) C(102) C(21) -92.7(3) 1_555 1_555 1_555 1_555 yes
Ce(1) C(18) C(102) C(22) -89.9(2) 1_555 1_555 1_555 1_555 yes
Ce(1) C(19) C(18) C(22) 69.6(2) 1_555 1_555 1_555 1_555 yes
Ce(1) C(19) C(18) C(23) -118.4(3) 1_555 1_555 1_555 1_555 yes
Ce(1) C(19) C(18) C(102) 71.2(1) 1_555 1_555 1_555 1_555 yes
Ce(1) C(19) C(20) C(21) -69.2(2) 1_555 1_555 1_555 1_555 yes
Ce(1) C(19) C(20) C(27) 125.9(2) 1_555 1_555 1_555 1_555 yes
Ce(1) C(19) C(20) C(102) -69.5(1) 1_555 1_555 1_555 1_555 yes
Ce(1) C(19) C(102) C(18) -88.9(2) 1_555 1_555 1_555 1_555 yes
Ce(1) C(19) C(102) C(20) 92.5(1) 1_555 1_555 1_555 1_555 yes
Ce(1) C(19) C(102) C(21) 92.0(3) 1_555 1_555 1_555 1_555 yes
Ce(1) C(19) C(102) C(22) -85.9(3) 1_555 1_555 1_555 1_555 yes
Ce(1) C(20) C(19) C(18) 70.7(2) 1_555 1_555 1_555 1_555 yes
Ce(1) C(20) C(19) C(102) 69.5(1) 1_555 1_555 1_555 1_555 yes
Ce(1) C(20) C(21) C(22) -65.5(2) 1_555 1_555 1_555 1_555 yes
Ce(1) C(20) C(21) C(31) 126.3(3) 1_555 1_555 1_555 1_555 yes
Ce(1) C(20) C(21) C(102) -66.2(1) 1_555 1_555 1_555 1_555 yes
Ce(1) C(20) C(27) C(28) -75.8(3) 1_555 1_555 1_555 1_555 yes
Ce(1) C(20) C(27) C(29) 163.2(2) 1_555 1_555 1_555 1_555 yes
Ce(1) C(20) C(27) C(30) 46.2(4) 1_555 1_555 1_555 1_555 yes
Ce(1) C(20) C(102) C(18) -89.3(3) 1_555 1_555 1_555 1_555 yes
Ce(1) C(20) C(102) C(19) -87.1(2) 1_555 1_555 1_555 1_555 yes
Ce(1) C(20) C(102) C(21) 92.7(1) 1_555 1_555 1_555 1_555 yes
Ce(1) C(20) C(102) C(22) 91.2(3) 1_555 1_555 1_555 1_555 yes
Ce(1) C(21) C(20) C(19) 66.0(2) 1_555 1_555 1_555 1_555 yes
Ce(1) C(21) C(20) C(27) -132.8(3) 1_555 1_555 1_555 1_555 yes
Ce(1) C(21) C(20) C(102) 66.2(1) 1_555 1_555 1_555 1_555 yes
Ce(1) C(21) C(22) C(18) -69.3(2) 1_555 1_555 1_555 1_555 yes
Ce(1) C(21) C(22) C(102) -67.8(1) 1_555 1_555 1_555 1_555 yes
Ce(1) C(21) C(31) C(32) 163.6(2) 1_555 1_555 1_555 1_555 yes
Ce(1) C(21) C(31) C(33) 38.4(4) 1_555 1_555 1_555 1_555 yes
Ce(1) C(21) C(31) C(34) -80.4(3) 1_555 1_555 1_555 1_555 yes
Ce(1) C(21) C(102) C(18) 91.1(3) 1_555 1_555 1_555 1_555 yes
Ce(1) C(21) C(102) C(19) -90.3(3) 1_555 1_555 1_555 1_555 yes
Ce(1) C(21) C(102) C(20) -90.8(1) 1_555 1_555 1_555 1_555 yes
Ce(1) C(21) C(102) C(22) 88.4(2) 1_555 1_555 1_555 1_555 yes
Ce(1) C(22) C(18) C(19) -68.7(2) 1_555 1_555 1_555 1_555 yes
Ce(1) C(22) C(18) C(23) 119.4(3) 1_555 1_555 1_555 1_555 yes
Ce(1) C(22) C(18) C(102) -70.3(1) 1_555 1_555 1_555 1_555 yes
Ce(1) C(22) C(21) C(20) 67.1(2) 1_555 1_555 1_555 1_555 yes
Ce(1) C(22) C(21) C(31) -122.8(2) 1_555 1_555 1_555 1_555 yes
Ce(1) C(22) C(21) C(102) 67.8(1) 1_555 1_555 1_555 1_555 yes
Ce(1) C(22) C(102) C(18) 88.3(2) 1_555 1_555 1_555 1_555 yes
Ce(1) C(22) C(102) C(19) 85.3(3) 1_555 1_555 1_555 1_555 yes
Ce(1) C(22) C(102) C(20) -92.0(3) 1_555 1_555 1_555 1_555 yes
Ce(1) C(22) C(102) C(21) -93.4(1) 1_555 1_555 1_555 1_555 yes
Ce(1) C(36) C(35) F(1) 1.2(3) 1_555 1_555 1_555 1_555 yes
Ce(1) C(36) C(35) C(40) -177.0(4) 1_555 1_555 1_555 1_555 yes
Ce(1) C(36) C(37) F(2) -7.3(7) 1_555 1_555 1_555 1_555 yes
Ce(1) C(36) C(37) C(38) 173.7(4) 1_555 1_555 1_555 1_555 yes
Ce(1) C(101) C(1) C(2) 88.3(2) 1_555 1_555 1_555 1_555 yes
Ce(1) C(101) C(1) C(5) -89.5(2) 1_555 1_555 1_555 1_555 yes
Ce(1) C(101) C(1) C(6) 15(11) 1_555 1_555 1_555 1_555 yes
Ce(1) C(101) C(2) C(1) -86.5(1) 1_555 1_555 1_555 1_555 yes
Ce(1) C(101) C(2) C(3) 94.9(2) 1_555 1_555 1_555 1_555 yes
Ce(1) C(101) C(3) C(2) -85.7(2) 1_555 1_555 1_555 1_555 yes
Ce(1) C(101) C(3) C(4) 93.4(2) 1_555 1_555 1_555 1_555 yes
Ce(1) C(101) C(3) C(10) -139(1) 1_555 1_555 1_555 1_555 yes
Ce(1) C(101) C(4) C(3) -92.6(2) 1_555 1_555 1_555 1_555 yes
Ce(1) C(101) C(4) C(5) 86.6(2) 1_555 1_555 1_555 1_555 yes
Ce(1) C(101) C(4) C(14) 141(1) 1_555 1_555 1_555 1_555 yes
Ce(1) C(101) C(5) C(1) 86.2(1) 1_555 1_555 1_555 1_555 yes
Ce(1) C(101) C(5) C(4) -95.2(2) 1_555 1_555 1_555 1_555 yes
Ce(1) C(102) C(18) C(19) -88.2(2) 1_555 1_555 1_555 1_555 yes
Ce(1) C(102) C(18) C(22) 89.9(2) 1_555 1_555 1_555 1_555 yes
Ce(1) C(102) C(18) C(23) -175(2) 1_555 1_555 1_555 1_555 yes
Ce(1) C(102) C(19) C(18) 88.9(2) 1_555 1_555 1_555 1_555 yes
Ce(1) C(102) C(19) C(20) -92.5(1) 1_555 1_555 1_555 1_555 yes
Ce(1) C(102) C(20) C(19) 87.1(2) 1_555 1_555 1_555 1_555 yes
Ce(1) C(102) C(20) C(21) -92.7(1) 1_555 1_555 1_555 1_555 yes
Ce(1) C(102) C(20) C(27) 143.2(9) 1_555 1_555 1_555 1_555 yes
Ce(1) C(102) C(21) C(20) 90.8(1) 1_555 1_555 1_555 1_555 yes
Ce(1) C(102) C(21) C(22) -88.4(2) 1_555 1_555 1_555 1_555 yes
Ce(1) C(102) C(21) C(31) -140(1) 1_555 1_555 1_555 1_555 yes
Ce(1) C(102) C(22) C(18) -88.3(2) 1_555 1_555 1_555 1_555 yes
Ce(1) C(102) C(22) C(21) 93.4(1) 1_555 1_555 1_555 1_555 yes
F(1) Ce(1) C(1) C(2) 1.8(2) 1_555 1_555 1_555 1_555 yes
F(1) Ce(1) C(1) C(5) 112.5(2) 1_555 1_555 1_555 1_555 yes
F(1) Ce(1) C(1) C(6) -122.5(2) 1_555 1_555 1_555 1_555 yes
F(1) Ce(1) C(1) C(101) 57.1(2) 1_555 1_555 1_555 1_555 yes
F(1) Ce(1) C(2) C(1) -178.4(2) 1_555 1_555 1_555 1_555 yes
F(1) Ce(1) C(2) C(3) 67.8(2) 1_555 1_555 1_555 1_555 yes
F(1) Ce(1) C(2) C(101) 123.5(1) 1_555 1_555 1_555 1_555 yes
F(1) Ce(1) C(3) C(2) -110.7(2) 1_555 1_555 1_555 1_555 yes
F(1) Ce(1) C(3) C(4) 135.3(2) 1_555 1_555 1_555 1_555 yes
F(1) Ce(1) C(3) C(10) 2.1(2) 1_555 1_555 1_555 1_555 yes
F(1) Ce(1) C(3) C(101) -168.4(1) 1_555 1_555 1_555 1_555 yes
F(1) Ce(1) C(4) C(3) -45.4(2) 1_555 1_555 1_555 1_555 yes
F(1) Ce(1) C(4) C(5) -159.0(2) 1_555 1_555 1_555 1_555 yes
F(1) Ce(1) C(4) C(14) 91.2(3) 1_555 1_555 1_555 1_555 yes
F(1) Ce(1) C(4) C(101) -101.7(1) 1_555 1_555 1_555 1_555 yes
F(1) Ce(1) C(5) C(1) -88.4(2) 1_555 1_555 1_555 1_555 yes
F(1) Ce(1) C(5) C(4) 26.6(2) 1_555 1_555 1_555 1_555 yes
F(1) Ce(1) C(5) C(101) -29.5(2) 1_555 1_555 1_555 1_555 yes
F(1) Ce(1) C(18) C(19) -166.5(2) 1_555 1_555 1_555 1_555 yes
F(1) Ce(1) C(18) C(22) 81.9(2) 1_555 1_555 1_555 1_555 yes
F(1) Ce(1) C(18) C(23) -43.3(2) 1_555 1_555 1_555 1_555 yes
F(1) Ce(1) C(18) C(102) 137.4(1) 1_555 1_555 1_555 1_555 yes
F(1) Ce(1) C(19) C(18) 13.9(2) 1_555 1_555 1_555 1_555 yes
F(1) Ce(1) C(19) C(20) 128.5(2) 1_555 1_555 1_555 1_555 yes
F(1) Ce(1) C(19) C(102) 72.0(2) 1_555 1_555 1_555 1_555 yes
F(1) Ce(1) C(20) C(19) -64.0(2) 1_555 1_555 1_555 1_555 yes
F(1) Ce(1) C(20) C(21) 48.5(2) 1_555 1_555 1_555 1_555 yes
F(1) Ce(1) C(20) C(27) -174.8(2) 1_555 1_555 1_555 1_555 yes
F(1) Ce(1) C(20) C(102) -7.5(2) 1_555 1_555 1_555 1_555 yes
F(1) Ce(1) C(21) C(20) -140.4(2) 1_555 1_555 1_555 1_555 yes
F(1) Ce(1) C(21) C(22) -26.9(2) 1_555 1_555 1_555 1_555 yes
F(1) Ce(1) C(21) C(31) 87.1(2) 1_555 1_555 1_555 1_555 yes
F(1) Ce(1) C(21) C(102) -83.4(1) 1_555 1_555 1_555 1_555 yes
F(1) Ce(1) C(22) C(18) -91.9(2) 1_555 1_555 1_555 1_555 yes
F(1) Ce(1) C(22) C(21) 153.0(2) 1_555 1_555 1_555 1_555 yes
F(1) Ce(1) C(22) C(102) -150.4(2) 1_555 1_555 1_555 1_555 yes
F(1) Ce(1) C(36) C(35) -0.7(2) 1_555 1_555 1_555 1_555 yes
F(1) Ce(1) C(36) C(37) -175.0(6) 1_555 1_555 1_555 1_555 yes
F(1) Ce(1) C(101) C(1) -132.4(1) 1_555 1_555 1_555 1_555 yes
F(1) Ce(1) C(101) C(2) -60.1(2) 1_555 1_555 1_555 1_555 yes
F(1) Ce(1) C(101) C(3) 11.9(2) 1_555 1_555 1_555 1_555 yes
F(1) Ce(1) C(101) C(4) 84.5(2) 1_555 1_555 1_555 1_555 yes
F(1) Ce(1) C(101) C(5) 156.4(1) 1_555 1_555 1_555 1_555 yes
F(1) Ce(1) C(102) C(18) -42.3(2) 1_555 1_555 1_555 1_555 yes
F(1) Ce(1) C(102) C(19) -113.8(2) 1_555 1_555 1_555 1_555 yes
F(1) Ce(1) C(102) C(20) 173.7(1) 1_555 1_555 1_555 1_555 yes
F(1) Ce(1) C(102) C(21) 101.4(1) 1_555 1_555 1_555 1_555 yes
F(1) Ce(1) C(102) C(22) 29.2(2) 1_555 1_555 1_555 1_555 yes
F(1) C(35) C(36) C(37) 178.2(3) 1_555 1_555 1_555 1_555 yes
F(1) C(35) C(40) F(5) 4(1) 1_555 1_555 1_555 1_555 yes
F(1) C(35) C(40) C(39) -178.5(4) 1_555 1_555 1_555 1_555 yes
F(2) C(37) C(36) C(35) 178.8(3) 1_555 1_555 1_555 1_555 yes
F(2) C(37) C(38) F(3) 1.0(6) 1_555 1_555 1_555 1_555 yes
F(2) C(37) C(38) C(39) -178.2(4) 1_555 1_555 1_555 1_555 yes
F(3) C(38) C(37) C(36) -179.9(4) 1_555 1_555 1_555 1_555 yes
F(3) C(38) C(39) F(4) 1.0(6) 1_555 1_555 1_555 1_555 yes
F(3) C(38) C(39) C(40) 179.5(4) 1_555 1_555 1_555 1_555 yes
F(4) C(39) C(38) C(37) -179.7(4) 1_555 1_555 1_555 1_555 yes
F(4) C(39) C(40) F(5) -3.1(8) 1_555 1_555 1_555 1_555 yes
F(4) C(39) C(40) C(35) 179.5(4) 1_555 1_555 1_555 1_555 yes
F(5) C(40) C(35) C(36) -177.0(8) 1_555 1_555 1_555 1_555 yes
F(5) C(40) C(39) C(38) 178.5(6) 1_555 1_555 1_555 1_555 yes
C(1) Ce(1) F(1) C(35) 81.5(2) 1_555 1_555 1_555 1_555 yes
C(1) Ce(1) C(2) C(3) -113.7(3) 1_555 1_555 1_555 1_555 yes
C(1) Ce(1) C(2) C(101) -58.1(2) 1_555 1_555 1_555 1_555 yes
C(1) Ce(1) C(3) C(2) 37.4(2) 1_555 1_555 1_555 1_555 yes
C(1) Ce(1) C(3) C(4) -76.5(2) 1_555 1_555 1_555 1_555 yes
C(1) Ce(1) C(3) C(10) 150.3(3) 1_555 1_555 1_555 1_555 yes
C(1) Ce(1) C(3) C(101) -20.2(1) 1_555 1_555 1_555 1_555 yes
C(1) Ce(1) C(4) C(3) 77.2(2) 1_555 1_555 1_555 1_555 yes
C(1) Ce(1) C(4) C(5) -36.5(2) 1_555 1_555 1_555 1_555 yes
C(1) Ce(1) C(4) C(14) -146.2(3) 1_555 1_555 1_555 1_555 yes
C(1) Ce(1) C(4) C(101) 20.9(1) 1_555 1_555 1_555 1_555 yes
C(1) Ce(1) C(5) C(4) 115.0(3) 1_555 1_555 1_555 1_555 yes
C(1) Ce(1) C(5) C(101) 59.0(2) 1_555 1_555 1_555 1_555 yes
C(1) Ce(1) C(18) C(19) -24.1(3) 1_555 1_555 1_555 1_555 yes
C(1) Ce(1) C(18) C(22) -135.7(2) 1_555 1_555 1_555 1_555 yes
C(1) Ce(1) C(18) C(23) 99.2(3) 1_555 1_555 1_555 1_555 yes
C(1) Ce(1) C(18) C(102) -80.2(2) 1_555 1_555 1_555 1_555 yes
C(1) Ce(1) C(19) C(18) 166.5(2) 1_555 1_555 1_555 1_555 yes
C(1) Ce(1) C(19) C(20) -79.0(2) 1_555 1_555 1_555 1_555 yes
C(1) Ce(1) C(19) C(102) -135.5(1) 1_555 1_555 1_555 1_555 yes
C(1) Ce(1) C(20) C(19) 116.6(2) 1_555 1_555 1_555 1_555 yes
C(1) Ce(1) C(20) C(21) -130.9(2) 1_555 1_555 1_555 1_555 yes
C(1) Ce(1) C(20) C(27) 5.8(3) 1_555 1_555 1_555 1_555 yes
C(1) Ce(1) C(20) C(102) 173.1(1) 1_555 1_555 1_555 1_555 yes
C(1) Ce(1) C(21) C(20) 64.8(2) 1_555 1_555 1_555 1_555 yes
C(1) Ce(1) C(21) C(22) 178.3(2) 1_555 1_555 1_555 1_555 yes
C(1) Ce(1) C(21) C(31) -67.7(3) 1_555 1_555 1_555 1_555 yes
C(1) Ce(1) C(21) C(102) 121.8(1) 1_555 1_555 1_555 1_555 yes
C(1) Ce(1) C(22) C(18) 111.4(3) 1_555 1_555 1_555 1_555 yes
C(1) Ce(1) C(22) C(21) -3.7(3) 1_555 1_555 1_555 1_555 yes
C(1) Ce(1) C(22) C(102) 52.9(3) 1_555 1_555 1_555 1_555 yes
C(1) Ce(1) C(36) C(35) -121.8(2) 1_555 1_555 1_555 1_555 yes
C(1) Ce(1) C(36) C(37) 63.9(5) 1_555 1_555 1_555 1_555 yes
C(1) Ce(1) C(101) C(2) 72.3(2) 1_555 1_555 1_555 1_555 yes
C(1) Ce(1) C(101) C(3) 144.3(2) 1_555 1_555 1_555 1_555 yes
C(1) Ce(1) C(101) C(4) -143.1(2) 1_555 1_555 1_555 1_555 yes
C(1) Ce(1) C(101) C(5) -71.2(2) 1_555 1_555 1_555 1_555 yes
C(1) Ce(1) C(102) C(18) 134.3(2) 1_555 1_555 1_555 1_555 yes
C(1) Ce(1) C(102) C(19) 62.8(2) 1_555 1_555 1_555 1_555 yes
C(1) Ce(1) C(102) C(20) -9.7(2) 1_555 1_555 1_555 1_555 yes
C(1) Ce(1) C(102) C(21) -82.0(2) 1_555 1_555 1_555 1_555 yes
C(1) Ce(1) C(102) C(22) -154.2(2) 1_555 1_555 1_555 1_555 yes
C(1) C(2) Ce(1) C(3) 113.7(3) 1_555 1_555 1_555 1_555 yes
C(1) C(2) Ce(1) C(4) 77.3(2) 1_555 1_555 1_555 1_555 yes
C(1) C(2) Ce(1) C(5) 38.1(2) 1_555 1_555 1_555 1_555 yes
C(1) C(2) Ce(1) C(18) 113.9(2) 1_555 1_555 1_555 1_555 yes
C(1) C(2) Ce(1) C(19) 53.9(2) 1_555 1_555 1_555 1_555 yes
C(1) C(2) Ce(1) C(20) 2.0(2) 1_555 1_555 1_555 1_555 yes
C(1) C(2) Ce(1) C(21) -52.8(3) 1_555 1_555 1_555 1_555 yes
C(1) C(2) Ce(1) C(22) -140.3(3) 1_555 1_555 1_555 1_555 yes
C(1) C(2) Ce(1) C(36) -126.9(2) 1_555 1_555 1_555 1_555 yes
C(1) C(2) Ce(1) C(101) 58.1(2) 1_555 1_555 1_555 1_555 yes
C(1) C(2) Ce(1) C(102) 19.1(4) 1_555 1_555 1_555 1_555 yes
C(1) C(2) C(3) C(4) -2.0(3) 1_555 1_555 1_555 1_555 yes
C(1) C(2) C(3) C(10) 168.0(3) 1_555 1_555 1_555 1_555 yes
C(1) C(2) C(3) C(101) -1.3(2) 1_555 1_555 1_555 1_555 yes
C(1) C(2) C(101) C(3) 178.6(2) 1_555 1_555 1_555 1_555 yes
C(1) C(2) C(101) C(4) -180.0(3) 1_555 1_555 1_555 1_555 yes
C(1) C(2) C(101) C(5) -3.6(4) 1_555 1_555 1_555 1_555 yes
C(1) C(5) Ce(1) C(2) -38.8(2) 1_555 1_555 1_555 1_555 yes
C(1) C(5) Ce(1) C(3) -78.3(2) 1_555 1_555 1_555 1_555 yes
C(1) C(5) Ce(1) C(4) -115.0(3) 1_555 1_555 1_555 1_555 yes
C(1) C(5) Ce(1) C(18) 167.4(2) 1_555 1_555 1_555 1_555 yes
C(1) C(5) Ce(1) C(19) 150.1(2) 1_555 1_555 1_555 1_555 yes
C(1) C(5) Ce(1) C(20) 120.3(2) 1_555 1_555 1_555 1_555 yes
C(1) C(5) Ce(1) C(21) 107.2(2) 1_555 1_555 1_555 1_555 yes
C(1) C(5) Ce(1) C(22) 140.5(2) 1_555 1_555 1_555 1_555 yes
C(1) C(5) Ce(1) C(36) -18.9(2) 1_555 1_555 1_555 1_555 yes
C(1) C(5) Ce(1) C(101) -59.0(2) 1_555 1_555 1_555 1_555 yes
C(1) C(5) Ce(1) C(102) 136.7(2) 1_555 1_555 1_555 1_555 yes
C(1) C(5) C(4) C(3) 1.9(3) 1_555 1_555 1_555 1_555 yes
C(1) C(5) C(4) C(14) -164.4(3) 1_555 1_555 1_555 1_555 yes
C(1) C(5) C(4) C(101) 1.3(2) 1_555 1_555 1_555 1_555 yes
C(1) C(5) C(101) C(2) 3.6(4) 1_555 1_555 1_555 1_555 yes
C(1) C(5) C(101) C(3) -179.9(3) 1_555 1_555 1_555 1_555 yes
C(1) C(5) C(101) C(4) -178.6(2) 1_555 1_555 1_555 1_555 yes
C(1) C(101) Ce(1) C(2) -72.3(2) 1_555 1_555 1_555 1_555 yes
C(1) C(101) Ce(1) C(3) -144.3(2) 1_555 1_555 1_555 1_555 yes
C(1) C(101) Ce(1) C(4) 143.1(2) 1_555 1_555 1_555 1_555 yes
C(1) C(101) Ce(1) C(5) 71.2(2) 1_555 1_555 1_555 1_555 yes
C(1) C(101) Ce(1) C(18) 135.9(2) 1_555 1_555 1_555 1_555 yes
C(1) C(101) Ce(1) C(19) 105.0(2) 1_555 1_555 1_555 1_555 yes
C(1) C(101) Ce(1) C(20) 70.3(2) 1_555 1_555 1_555 1_555 yes
C(1) C(101) Ce(1) C(21) 47.9(2) 1_555 1_555 1_555 1_555 yes
C(1) C(101) Ce(1) C(22) 127.2(3) 1_555 1_555 1_555 1_555 yes
C(1) C(101) Ce(1) C(36) -77.6(2) 1_555 1_555 1_555 1_555 yes
C(1) C(101) Ce(1) C(102) 94.9(1) 1_555 1_555 1_555 1_555 yes
C(1) C(101) C(2) C(3) -178.6(2) 1_555 1_555 1_555 1_555 yes
C(1) C(101) C(3) C(2) 2.4(4) 1_555 1_555 1_555 1_555 yes
C(1) C(101) C(3) C(4) -178.5(3) 1_555 1_555 1_555 1_555 yes
C(1) C(101) C(3) C(10) -51(1) 1_555 1_555 1_555 1_555 yes
C(1) C(101) C(4) C(3) 178.6(3) 1_555 1_555 1_555 1_555 yes
C(1) C(101) C(4) C(5) -2.2(3) 1_555 1_555 1_555 1_555 yes
C(1) C(101) C(4) C(14) 52(1) 1_555 1_555 1_555 1_555 yes
C(1) C(101) C(5) C(4) 178.6(2) 1_555 1_555 1_555 1_555 yes
C(2) Ce(1) F(1) C(35) 82.4(2) 1_555 1_555 1_555 1_555 yes
C(2) Ce(1) C(1) C(5) 110.7(2) 1_555 1_555 1_555 1_555 yes
C(2) Ce(1) C(1) C(6) -124.3(3) 1_555 1_555 1_555 1_555 yes
C(2) Ce(1) C(1) C(101) 55.3(2) 1_555 1_555 1_555 1_555 yes
C(2) Ce(1) C(3) C(4) -114.0(3) 1_555 1_555 1_555 1_555 yes
C(2) Ce(1) C(3) C(10) 112.8(3) 1_555 1_555 1_555 1_555 yes
C(2) Ce(1) C(3) C(101) -57.7(2) 1_555 1_555 1_555 1_555 yes
C(2) Ce(1) C(4) C(3) 36.7(2) 1_555 1_555 1_555 1_555 yes
C(2) Ce(1) C(4) C(5) -77.0(2) 1_555 1_555 1_555 1_555 yes
C(2) Ce(1) C(4) C(14) 173.3(3) 1_555 1_555 1_555 1_555 yes
C(2) Ce(1) C(4) C(101) -19.6(1) 1_555 1_555 1_555 1_555 yes
C(2) Ce(1) C(5) C(4) 76.2(2) 1_555 1_555 1_555 1_555 yes
C(2) Ce(1) C(5) C(101) 20.1(1) 1_555 1_555 1_555 1_555 yes
C(2) Ce(1) C(18) C(19) -96.5(3) 1_555 1_555 1_555 1_555 yes
C(2) Ce(1) C(18) C(22) 151.9(2) 1_555 1_555 1_555 1_555 yes
C(2) Ce(1) C(18) C(23) 26.8(4) 1_555 1_555 1_555 1_555 yes
C(2) Ce(1) C(18) C(102) -152.5(2) 1_555 1_555 1_555 1_555 yes
C(2) Ce(1) C(19) C(18) 137.6(2) 1_555 1_555 1_555 1_555 yes
C(2) Ce(1) C(19) C(20) -107.8(2) 1_555 1_555 1_555 1_555 yes
C(2) Ce(1) C(19) C(102) -164.3(1) 1_555 1_555 1_555 1_555 yes
C(2) Ce(1) C(20) C(19) 115.6(2) 1_555 1_555 1_555 1_555 yes
C(2) Ce(1) C(20) C(21) -131.9(2) 1_555 1_555 1_555 1_555 yes
C(2) Ce(1) C(20) C(27) 4.7(3) 1_555 1_555 1_555 1_555 yes
C(2) Ce(1) C(20) C(102) 172.0(1) 1_555 1_555 1_555 1_555 yes
C(2) Ce(1) C(21) C(20) 96.0(2) 1_555 1_555 1_555 1_555 yes
C(2) Ce(1) C(21) C(22) -150.5(2) 1_555 1_555 1_555 1_555 yes
C(2) Ce(1) C(21) C(31) -36.5(4) 1_555 1_555 1_555 1_555 yes
C(2) Ce(1) C(21) C(102) 153.0(1) 1_555 1_555 1_555 1_555 yes
C(2) Ce(1) C(22) C(18) -131.2(3) 1_555 1_555 1_555 1_555 yes
C(2) Ce(1) C(22) C(21) 113.7(4) 1_555 1_555 1_555 1_555 yes
C(2) Ce(1) C(22) C(102) 170.3(3) 1_555 1_555 1_555 1_555 yes
C(2) Ce(1) C(36) C(35) -97.7(2) 1_555 1_555 1_555 1_555 yes
C(2) Ce(1) C(36) C(37) 88.0(5) 1_555 1_555 1_555 1_555 yes
C(2) Ce(1) C(101) C(3) 72.0(2) 1_555 1_555 1_555 1_555 yes
C(2) Ce(1) C(101) C(4) 144.6(2) 1_555 1_555 1_555 1_555 yes
C(2) Ce(1) C(101) C(5) -143.5(2) 1_555 1_555 1_555 1_555 yes
C(2) Ce(1) C(102) C(18) 120.0(3) 1_555 1_555 1_555 1_555 yes
C(2) Ce(1) C(102) C(19) 48.5(3) 1_555 1_555 1_555 1_555 yes
C(2) Ce(1) C(102) C(20) -24.1(3) 1_555 1_555 1_555 1_555 yes
C(2) Ce(1) C(102) C(21) -96.4(3) 1_555 1_555 1_555 1_555 yes
C(2) Ce(1) C(102) C(22) -168.6(3) 1_555 1_555 1_555 1_555 yes
C(2) C(1) Ce(1) C(3) -36.2(2) 1_555 1_555 1_555 1_555 yes
C(2) C(1) Ce(1) C(4) -75.0(2) 1_555 1_555 1_555 1_555 yes
C(2) C(1) Ce(1) C(5) -110.7(2) 1_555 1_555 1_555 1_555 yes
C(2) C(1) Ce(1) C(18) -133.0(2) 1_555 1_555 1_555 1_555 yes
C(2) C(1) Ce(1) C(19) -146.9(2) 1_555 1_555 1_555 1_555 yes
C(2) C(1) Ce(1) C(20) -178.7(2) 1_555 1_555 1_555 1_555 yes
C(2) C(1) Ce(1) C(21) 152.5(2) 1_555 1_555 1_555 1_555 yes
C(2) C(1) Ce(1) C(22) 154.8(2) 1_555 1_555 1_555 1_555 yes
C(2) C(1) Ce(1) C(36) 54.8(2) 1_555 1_555 1_555 1_555 yes
C(2) C(1) Ce(1) C(101) -55.3(2) 1_555 1_555 1_555 1_555 yes
C(2) C(1) Ce(1) C(102) -174.2(1) 1_555 1_555 1_555 1_555 yes
C(2) C(1) C(5) C(4) -3.1(3) 1_555 1_555 1_555 1_555 yes
C(2) C(1) C(5) C(101) -1.9(2) 1_555 1_555 1_555 1_555 yes
C(2) C(1) C(6) C(7) -80.3(4) 1_555 1_555 1_555 1_555 yes
C(2) C(1) C(6) C(8) 38.0(4) 1_555 1_555 1_555 1_555 yes
C(2) C(1) C(6) C(9) 158.6(3) 1_555 1_555 1_555 1_555 yes
C(2) C(1) C(101) C(3) -2.4(4) 1_555 1_555 1_555 1_555 yes
C(2) C(1) C(101) C(4) 180.0(3) 1_555 1_555 1_555 1_555 yes
C(2) C(1) C(101) C(5) 177.7(2) 1_555 1_555 1_555 1_555 yes
C(2) C(3) Ce(1) C(4) 114.0(3) 1_555 1_555 1_555 1_555 yes
C(2) C(3) Ce(1) C(5) 77.3(2) 1_555 1_555 1_555 1_555 yes
C(2) C(3) Ce(1) C(18) -179.9(2) 1_555 1_555 1_555 1_555 yes
C(2) C(3) Ce(1) C(19) 143.1(2) 1_555 1_555 1_555 1_555 yes
C(2) C(3) Ce(1) C(20) 109.6(2) 1_555 1_555 1_555 1_555 yes
C(2) C(3) Ce(1) C(21) 118.0(7) 1_555 1_555 1_555 1_555 yes
C(2) C(3) Ce(1) C(22) -150.9(2) 1_555 1_555 1_555 1_555 yes
C(2) C(3) Ce(1) C(36) -61.6(2) 1_555 1_555 1_555 1_555 yes
C(2) C(3) Ce(1) C(101) 57.7(2) 1_555 1_555 1_555 1_555 yes
C(2) C(3) Ce(1) C(102) 156.2(1) 1_555 1_555 1_555 1_555 yes
C(2) C(3) C(4) C(5) 0.1(3) 1_555 1_555 1_555 1_555 yes
C(2) C(3) C(4) C(14) 163.0(3) 1_555 1_555 1_555 1_555 yes
C(2) C(3) C(4) C(101) 0.7(2) 1_555 1_555 1_555 1_555 yes
C(2) C(3) C(10) C(11) 129.1(3) 1_555 1_555 1_555 1_555 yes
C(2) C(3) C(10) C(12) 9.7(4) 1_555 1_555 1_555 1_555 yes
C(2) C(3) C(10) C(13) -106.8(3) 1_555 1_555 1_555 1_555 yes
C(2) C(3) C(101) C(4) -179.1(2) 1_555 1_555 1_555 1_555 yes
C(2) C(3) C(101) C(5) -177.8(3) 1_555 1_555 1_555 1_555 yes
C(2) C(101) Ce(1) C(3) -72.0(2) 1_555 1_555 1_555 1_555 yes
C(2) C(101) Ce(1) C(4) -144.6(2) 1_555 1_555 1_555 1_555 yes
C(2) C(101) Ce(1) C(5) 143.5(2) 1_555 1_555 1_555 1_555 yes
C(2) C(101) Ce(1) C(18) -151.9(2) 1_555 1_555 1_555 1_555 yes
C(2) C(101) Ce(1) C(19) 177.3(2) 1_555 1_555 1_555 1_555 yes
C(2) C(101) Ce(1) C(20) 142.6(2) 1_555 1_555 1_555 1_555 yes
C(2) C(101) Ce(1) C(21) 120.2(2) 1_555 1_555 1_555 1_555 yes
C(2) C(101) Ce(1) C(22) -160.5(3) 1_555 1_555 1_555 1_555 yes
C(2) C(101) Ce(1) C(36) -5.3(2) 1_555 1_555 1_555 1_555 yes
C(2) C(101) Ce(1) C(102) 167.2(1) 1_555 1_555 1_555 1_555 yes
C(2) C(101) C(1) C(5) -177.7(2) 1_555 1_555 1_555 1_555 yes
C(2) C(101) C(1) C(6) -72(11) 1_555 1_555 1_555 1_555 yes
C(2) C(101) C(3) C(4) 179.1(2) 1_555 1_555 1_555 1_555 yes
C(2) C(101) C(3) C(10) -53(1) 1_555 1_555 1_555 1_555 yes
C(2) C(101) C(4) C(3) -1.5(4) 1_555 1_555 1_555 1_555 yes
C(2) C(101) C(4) C(5) 177.7(3) 1_555 1_555 1_555 1_555 yes
C(2) C(101) C(4) C(14) -127.6(10) 1_555 1_555 1_555 1_555 yes
C(2) C(101) C(5) C(4) -177.8(3) 1_555 1_555 1_555 1_555 yes
C(3) Ce(1) F(1) C(35) 109.3(2) 1_555 1_555 1_555 1_555 yes
C(3) Ce(1) C(1) C(5) 74.5(2) 1_555 1_555 1_555 1_555 yes
C(3) Ce(1) C(1) C(6) -160.5(2) 1_555 1_555 1_555 1_555 yes
C(3) Ce(1) C(1) C(101) 19.1(1) 1_555 1_555 1_555 1_555 yes
C(3) Ce(1) C(2) C(101) 55.6(2) 1_555 1_555 1_555 1_555 yes
C(3) Ce(1) C(4) C(5) -113.6(3) 1_555 1_555 1_555 1_555 yes
C(3) Ce(1) C(4) C(14) 136.6(4) 1_555 1_555 1_555 1_555 yes
C(3) Ce(1) C(4) C(101) -56.3(2) 1_555 1_555 1_555 1_555 yes
C(3) Ce(1) C(5) C(4) 36.7(2) 1_555 1_555 1_555 1_555 yes
C(3) Ce(1) C(5) C(101) -19.3(1) 1_555 1_555 1_555 1_555 yes
C(3) Ce(1) C(18) C(19) -96.4(2) 1_555 1_555 1_555 1_555 yes
C(3) Ce(1) C(18) C(22) 152.0(2) 1_555 1_555 1_555 1_555 yes
C(3) Ce(1) C(18) C(23) 26.9(3) 1_555 1_555 1_555 1_555 yes
C(3) Ce(1) C(18) C(102) -152.4(1) 1_555 1_555 1_555 1_555 yes
C(3) Ce(1) C(19) C(18) 106.6(2) 1_555 1_555 1_555 1_555 yes
C(3) Ce(1) C(19) C(20) -138.9(2) 1_555 1_555 1_555 1_555 yes
C(3) Ce(1) C(19) C(102) 164.6(1) 1_555 1_555 1_555 1_555 yes
C(3) Ce(1) C(20) C(19) 65.5(2) 1_555 1_555 1_555 1_555 yes
C(3) Ce(1) C(20) C(21) 178.0(2) 1_555 1_555 1_555 1_555 yes
C(3) Ce(1) C(20) C(27) -45.3(3) 1_555 1_555 1_555 1_555 yes
C(3) Ce(1) C(20) C(102) 121.9(1) 1_555 1_555 1_555 1_555 yes
C(3) Ce(1) C(21) C(20) -10.1(8) 1_555 1_555 1_555 1_555 yes
C(3) Ce(1) C(21) C(22) 103.4(7) 1_555 1_555 1_555 1_555 yes
C(3) Ce(1) C(21) C(31) -142.6(6) 1_555 1_555 1_555 1_555 yes
C(3) Ce(1) C(21) C(102) 46.9(8) 1_555 1_555 1_555 1_555 yes
C(3) Ce(1) C(22) C(18) -50.9(3) 1_555 1_555 1_555 1_555 yes
C(3) Ce(1) C(22) C(21) -166.1(2) 1_555 1_555 1_555 1_555 yes
C(3) Ce(1) C(22) C(102) -109.4(2) 1_555 1_555 1_555 1_555 yes
C(3) Ce(1) C(36) C(35) -72.5(2) 1_555 1_555 1_555 1_555 yes
C(3) Ce(1) C(36) C(37) 113.3(5) 1_555 1_555 1_555 1_555 yes
C(3) Ce(1) C(101) C(4) 72.6(2) 1_555 1_555 1_555 1_555 yes
C(3) Ce(1) C(101) C(5) 144.5(2) 1_555 1_555 1_555 1_555 yes
C(3) Ce(1) C(102) C(18) 46.1(2) 1_555 1_555 1_555 1_555 yes
C(3) Ce(1) C(102) C(19) -25.4(2) 1_555 1_555 1_555 1_555 yes
C(3) Ce(1) C(102) C(20) -97.9(2) 1_555 1_555 1_555 1_555 yes
C(3) Ce(1) C(102) C(21) -170.2(2) 1_555 1_555 1_555 1_555 yes
C(3) Ce(1) C(102) C(22) 117.6(2) 1_555 1_555 1_555 1_555 yes
C(3) C(2) Ce(1) C(4) -36.5(2) 1_555 1_555 1_555 1_555 yes
C(3) C(2) Ce(1) C(5) -75.6(2) 1_555 1_555 1_555 1_555 yes
C(3) C(2) Ce(1) C(18) 0.2(3) 1_555 1_555 1_555 1_555 yes
C(3) C(2) Ce(1) C(19) -59.8(2) 1_555 1_555 1_555 1_555 yes
C(3) C(2) Ce(1) C(20) -111.8(2) 1_555 1_555 1_555 1_555 yes
C(3) C(2) Ce(1) C(21) -166.6(2) 1_555 1_555 1_555 1_555 yes
C(3) C(2) Ce(1) C(22) 106.0(4) 1_555 1_555 1_555 1_555 yes
C(3) C(2) Ce(1) C(36) 119.4(2) 1_555 1_555 1_555 1_555 yes
C(3) C(2) Ce(1) C(101) -55.6(2) 1_555 1_555 1_555 1_555 yes
C(3) C(2) Ce(1) C(102) -94.6(3) 1_555 1_555 1_555 1_555 yes
C(3) C(2) C(1) C(5) 3.2(3) 1_555 1_555 1_555 1_555 yes
C(3) C(2) C(1) C(6) 179.6(3) 1_555 1_555 1_555 1_555 yes
C(3) C(2) C(1) C(101) 1.3(2) 1_555 1_555 1_555 1_555 yes
C(3) C(2) C(101) C(4) 1.5(4) 1_555 1_555 1_555 1_555 yes
C(3) C(2) C(101) C(5) 177.9(3) 1_555 1_555 1_555 1_555 yes
C(3) C(4) Ce(1) C(5) 113.6(3) 1_555 1_555 1_555 1_555 yes
C(3) C(4) Ce(1) C(18) -129.0(2) 1_555 1_555 1_555 1_555 yes
C(3) C(4) Ce(1) C(19) -156.4(2) 1_555 1_555 1_555 1_555 yes
C(3) C(4) Ce(1) C(20) 177.1(2) 1_555 1_555 1_555 1_555 yes
C(3) C(4) Ce(1) C(21) -179.2(2) 1_555 1_555 1_555 1_555 yes
C(3) C(4) Ce(1) C(22) -129.5(2) 1_555 1_555 1_555 1_555 yes
C(3) C(4) Ce(1) C(36) 5.5(2) 1_555 1_555 1_555 1_555 yes
C(3) C(4) Ce(1) C(101) 56.3(2) 1_555 1_555 1_555 1_555 yes
C(3) C(4) Ce(1) C(102) -155.6(1) 1_555 1_555 1_555 1_555 yes
C(3) C(4) C(5) C(101) 0.7(2) 1_555 1_555 1_555 1_555 yes
C(3) C(4) C(14) C(15) 157.6(3) 1_555 1_555 1_555 1_555 yes
C(3) C(4) C(14) C(16) 35.3(5) 1_555 1_555 1_555 1_555 yes
C(3) C(4) C(14) C(17) -85.4(4) 1_555 1_555 1_555 1_555 yes
C(3) C(4) C(101) C(5) -179.2(2) 1_555 1_555 1_555 1_555 yes
C(3) C(101) Ce(1) C(4) -72.6(2) 1_555 1_555 1_555 1_555 yes
C(3) C(101) Ce(1) C(5) -144.5(2) 1_555 1_555 1_555 1_555 yes
C(3) C(101) Ce(1) C(18) -79.8(2) 1_555 1_555 1_555 1_555 yes
C(3) C(101) Ce(1) C(19) -110.7(2) 1_555 1_555 1_555 1_555 yes
C(3) C(101) Ce(1) C(20) -145.4(2) 1_555 1_555 1_555 1_555 yes
C(3) C(101) Ce(1) C(21) -167.8(2) 1_555 1_555 1_555 1_555 yes
C(3) C(101) Ce(1) C(22) -88.4(3) 1_555 1_555 1_555 1_555 yes
C(3) C(101) Ce(1) C(36) 66.7(2) 1_555 1_555 1_555 1_555 yes
C(3) C(101) Ce(1) C(102) -120.8(1) 1_555 1_555 1_555 1_555 yes
C(3) C(101) C(1) C(5) 179.9(3) 1_555 1_555 1_555 1_555 yes
C(3) C(101) C(1) C(6) -75(11) 1_555 1_555 1_555 1_555 yes
C(3) C(101) C(4) C(5) 179.2(2) 1_555 1_555 1_555 1_555 yes
C(3) C(101) C(4) C(14) -126(1) 1_555 1_555 1_555 1_555 yes
C(3) C(101) C(5) C(4) -1.3(4) 1_555 1_555 1_555 1_555 yes
C(4) Ce(1) F(1) C(35) 129.6(2) 1_555 1_555 1_555 1_555 yes
C(4) Ce(1) C(1) C(5) 35.7(2) 1_555 1_555 1_555 1_555 yes
C(4) Ce(1) C(1) C(6) 160.7(2) 1_555 1_555 1_555 1_555 yes
C(4) Ce(1) C(1) C(101) -19.7(1) 1_555 1_555 1_555 1_555 yes
C(4) Ce(1) C(2) C(101) 19.2(1) 1_555 1_555 1_555 1_555 yes
C(4) Ce(1) C(3) C(10) -133.2(3) 1_555 1_555 1_555 1_555 yes
C(4) Ce(1) C(3) C(101) 56.3(2) 1_555 1_555 1_555 1_555 yes
C(4) Ce(1) C(5) C(101) -56.0(2) 1_555 1_555 1_555 1_555 yes
C(4) Ce(1) C(18) C(19) -67.8(2) 1_555 1_555 1_555 1_555 yes
C(4) Ce(1) C(18) C(22) -179.3(2) 1_555 1_555 1_555 1_555 yes
C(4) Ce(1) C(18) C(23) 55.5(3) 1_555 1_555 1_555 1_555 yes
C(4) Ce(1) C(18) C(102) -123.8(1) 1_555 1_555 1_555 1_555 yes
C(4) Ce(1) C(19) C(18) 120.3(2) 1_555 1_555 1_555 1_555 yes
C(4) Ce(1) C(19) C(20) -125.1(2) 1_555 1_555 1_555 1_555 yes
C(4) Ce(1) C(19) C(102) 178.4(1) 1_555 1_555 1_555 1_555 yes
C(4) Ce(1) C(20) C(19) 63.1(2) 1_555 1_555 1_555 1_555 yes
C(4) Ce(1) C(20) C(21) 175.6(2) 1_555 1_555 1_555 1_555 yes
C(4) Ce(1) C(20) C(27) -47.7(3) 1_555 1_555 1_555 1_555 yes
C(4) Ce(1) C(20) C(102) 119.6(1) 1_555 1_555 1_555 1_555 yes
C(4) Ce(1) C(21) C(20) -6.8(2) 1_555 1_555 1_555 1_555 yes
C(4) Ce(1) C(21) C(22) 106.7(2) 1_555 1_555 1_555 1_555 yes
C(4) Ce(1) C(21) C(31) -139.2(2) 1_555 1_555 1_555 1_555 yes
C(4) Ce(1) C(21) C(102) 50.2(2) 1_555 1_555 1_555 1_555 yes
C(4) Ce(1) C(22) C(18) 1.0(2) 1_555 1_555 1_555 1_555 yes
C(4) Ce(1) C(22) C(21) -114.1(2) 1_555 1_555 1_555 1_555 yes
C(4) Ce(1) C(22) C(102) -57.5(2) 1_555 1_555 1_555 1_555 yes
C(4) Ce(1) C(36) C(35) -75.2(2) 1_555 1_555 1_555 1_555 yes
C(4) Ce(1) C(36) C(37) 110.6(5) 1_555 1_555 1_555 1_555 yes
C(4) Ce(1) C(101) C(5) 71.9(2) 1_555 1_555 1_555 1_555 yes
C(4) Ce(1) C(102) C(18) 69.5(2) 1_555 1_555 1_555 1_555 yes
C(4) Ce(1) C(102) C(19) -2.0(2) 1_555 1_555 1_555 1_555 yes
C(4) Ce(1) C(102) C(20) -74.5(2) 1_555 1_555 1_555 1_555 yes
C(4) Ce(1) C(102) C(21) -146.8(2) 1_555 1_555 1_555 1_555 yes
C(4) Ce(1) C(102) C(22) 140.9(2) 1_555 1_555 1_555 1_555 yes
C(4) C(3) Ce(1) C(5) -36.7(2) 1_555 1_555 1_555 1_555 yes
C(4) C(3) Ce(1) C(18) 66.1(2) 1_555 1_555 1_555 1_555 yes
C(4) C(3) Ce(1) C(19) 29.1(2) 1_555 1_555 1_555 1_555 yes
C(4) C(3) Ce(1) C(20) -4.4(2) 1_555 1_555 1_555 1_555 yes
C(4) C(3) Ce(1) C(21) 4.0(8) 1_555 1_555 1_555 1_555 yes
C(4) C(3) Ce(1) C(22) 95.1(2) 1_555 1_555 1_555 1_555 yes
C(4) C(3) Ce(1) C(36) -175.6(2) 1_555 1_555 1_555 1_555 yes
C(4) C(3) Ce(1) C(101) -56.3(2) 1_555 1_555 1_555 1_555 yes
C(4) C(3) Ce(1) C(102) 42.2(2) 1_555 1_555 1_555 1_555 yes
C(4) C(3) C(2) C(101) -0.7(2) 1_555 1_555 1_555 1_555 yes
C(4) C(3) C(10) C(11) -64.0(5) 1_555 1_555 1_555 1_555 yes
C(4) C(3) C(10) C(12) 176.6(3) 1_555 1_555 1_555 1_555 yes
C(4) C(3) C(10) C(13) 60.2(4) 1_555 1_555 1_555 1_555 yes
C(4) C(3) C(101) C(5) 1.3(4) 1_555 1_555 1_555 1_555 yes
C(4) C(5) Ce(1) C(18) -77.5(2) 1_555 1_555 1_555 1_555 yes
C(4) C(5) Ce(1) C(19) -94.9(2) 1_555 1_555 1_555 1_555 yes
C(4) C(5) Ce(1) C(20) -124.7(2) 1_555 1_555 1_555 1_555 yes
C(4) C(5) Ce(1) C(21) -137.8(2) 1_555 1_555 1_555 1_555 yes
C(4) C(5) Ce(1) C(22) -104.5(2) 1_555 1_555 1_555 1_555 yes
C(4) C(5) Ce(1) C(36) 96.1(2) 1_555 1_555 1_555 1_555 yes
C(4) C(5) Ce(1) C(101) 56.0(2) 1_555 1_555 1_555 1_555 yes
C(4) C(5) Ce(1) C(102) -108.3(2) 1_555 1_555 1_555 1_555 yes
C(4) C(5) C(1) C(6) -179.6(3) 1_555 1_555 1_555 1_555 yes
C(4) C(5) C(1) C(101) -1.3(2) 1_555 1_555 1_555 1_555 yes
C(4) C(101) Ce(1) C(5) -71.9(2) 1_555 1_555 1_555 1_555 yes
C(4) C(101) Ce(1) C(18) -7.2(2) 1_555 1_555 1_555 1_555 yes
C(4) C(101) Ce(1) C(19) -38.1(2) 1_555 1_555 1_555 1_555 yes
C(4) C(101) Ce(1) C(20) -72.8(2) 1_555 1_555 1_555 1_555 yes
C(4) C(101) Ce(1) C(21) -95.2(2) 1_555 1_555 1_555 1_555 yes
C(4) C(101) Ce(1) C(22) -15.9(3) 1_555 1_555 1_555 1_555 yes
C(4) C(101) Ce(1) C(36) 139.3(2) 1_555 1_555 1_555 1_555 yes
C(4) C(101) Ce(1) C(102) -48.2(1) 1_555 1_555 1_555 1_555 yes
C(4) C(101) C(1) C(5) 2.3(3) 1_555 1_555 1_555 1_555 yes
C(4) C(101) C(1) C(6) 107(11) 1_555 1_555 1_555 1_555 yes
C(4) C(101) C(3) C(10) 127(1) 1_555 1_555 1_555 1_555 yes
C(5) Ce(1) F(1) C(35) 116.8(2) 1_555 1_555 1_555 1_555 yes
C(5) Ce(1) C(1) C(6) 125.0(3) 1_555 1_555 1_555 1_555 yes
C(5) Ce(1) C(1) C(101) -55.4(2) 1_555 1_555 1_555 1_555 yes
C(5) Ce(1) C(2) C(101) -20.0(1) 1_555 1_555 1_555 1_555 yes
C(5) Ce(1) C(3) C(10) -169.9(3) 1_555 1_555 1_555 1_555 yes
C(5) Ce(1) C(3) C(101) 19.6(1) 1_555 1_555 1_555 1_555 yes
C(5) Ce(1) C(4) C(14) -109.8(3) 1_555 1_555 1_555 1_555 yes
C(5) Ce(1) C(4) C(101) 57.3(2) 1_555 1_555 1_555 1_555 yes
C(5) Ce(1) C(18) C(19) -37.0(2) 1_555 1_555 1_555 1_555 yes
C(5) Ce(1) C(18) C(22) -148.6(2) 1_555 1_555 1_555 1_555 yes
C(5) Ce(1) C(18) C(23) 86.3(2) 1_555 1_555 1_555 1_555 yes
C(5) Ce(1) C(18) C(102) -93.1(2) 1_555 1_555 1_555 1_555 yes
C(5) Ce(1) C(19) C(18) 149.4(2) 1_555 1_555 1_555 1_555 yes
C(5) Ce(1) C(19) C(20) -96.0(2) 1_555 1_555 1_555 1_555 yes
C(5) Ce(1) C(19) C(102) -152.5(1) 1_555 1_555 1_555 1_555 yes
C(5) Ce(1) C(20) C(19) 89.1(2) 1_555 1_555 1_555 1_555 yes
C(5) Ce(1) C(20) C(21) -158.4(2) 1_555 1_555 1_555 1_555 yes
C(5) Ce(1) C(20) C(27) -21.7(3) 1_555 1_555 1_555 1_555 yes
C(5) Ce(1) C(20) C(102) 145.5(1) 1_555 1_555 1_555 1_555 yes
C(5) Ce(1) C(21) C(20) 27.1(2) 1_555 1_555 1_555 1_555 yes
C(5) Ce(1) C(21) C(22) 140.6(2) 1_555 1_555 1_555 1_555 yes
C(5) Ce(1) C(21) C(31) -105.4(2) 1_555 1_555 1_555 1_555 yes
C(5) Ce(1) C(21) C(102) 84.1(2) 1_555 1_555 1_555 1_555 yes
C(5) Ce(1) C(22) C(18) 50.9(2) 1_555 1_555 1_555 1_555 yes
C(5) Ce(1) C(22) C(21) -64.2(2) 1_555 1_555 1_555 1_555 yes
C(5) Ce(1) C(22) C(102) -7.6(3) 1_555 1_555 1_555 1_555 yes
C(5) Ce(1) C(36) C(35) -112.4(2) 1_555 1_555 1_555 1_555 yes
C(5) Ce(1) C(36) C(37) 73.3(5) 1_555 1_555 1_555 1_555 yes
C(5) Ce(1) C(102) C(18) 103.6(2) 1_555 1_555 1_555 1_555 yes
C(5) Ce(1) C(102) C(19) 32.1(2) 1_555 1_555 1_555 1_555 yes
C(5) Ce(1) C(102) C(20) -40.4(2) 1_555 1_555 1_555 1_555 yes
C(5) Ce(1) C(102) C(21) -112.8(2) 1_555 1_555 1_555 1_555 yes
C(5) Ce(1) C(102) C(22) 175.0(2) 1_555 1_555 1_555 1_555 yes
C(5) C(1) Ce(1) C(18) -22.4(3) 1_555 1_555 1_555 1_555 yes
C(5) C(1) Ce(1) C(19) -36.3(2) 1_555 1_555 1_555 1_555 yes
C(5) C(1) Ce(1) C(20) -68.1(2) 1_555 1_555 1_555 1_555 yes
C(5) C(1) Ce(1) C(21) -96.9(2) 1_555 1_555 1_555 1_555 yes
C(5) C(1) Ce(1) C(22) -94.5(3) 1_555 1_555 1_555 1_555 yes
C(5) C(1) Ce(1) C(36) 165.4(2) 1_555 1_555 1_555 1_555 yes
C(5) C(1) Ce(1) C(101) 55.4(2) 1_555 1_555 1_555 1_555 yes
C(5) C(1) Ce(1) C(102) -63.5(2) 1_555 1_555 1_555 1_555 yes
C(5) C(1) C(2) C(101) 1.9(2) 1_555 1_555 1_555 1_555 yes
C(5) C(1) C(6) C(7) 95.4(4) 1_555 1_555 1_555 1_555 yes
C(5) C(1) C(6) C(8) -146.2(3) 1_555 1_555 1_555 1_555 yes
C(5) C(1) C(6) C(9) -25.7(4) 1_555 1_555 1_555 1_555 yes
C(5) C(4) Ce(1) C(18) 117.4(2) 1_555 1_555 1_555 1_555 yes
C(5) C(4) Ce(1) C(19) 89.9(2) 1_555 1_555 1_555 1_555 yes
C(5) C(4) Ce(1) C(20) 63.5(2) 1_555 1_555 1_555 1_555 yes
C(5) C(4) Ce(1) C(21) 67.2(2) 1_555 1_555 1_555 1_555 yes
C(5) C(4) Ce(1) C(22) 116.9(2) 1_555 1_555 1_555 1_555 yes
C(5) C(4) Ce(1) C(36) -108.1(2) 1_555 1_555 1_555 1_555 yes
C(5) C(4) Ce(1) C(101) -57.3(2) 1_555 1_555 1_555 1_555 yes
C(5) C(4) Ce(1) C(102) 90.8(2) 1_555 1_555 1_555 1_555 yes
C(5) C(4) C(3) C(10) -168.1(3) 1_555 1_555 1_555 1_555 yes
C(5) C(4) C(3) C(101) -0.7(2) 1_555 1_555 1_555 1_555 yes
C(5) C(4) C(14) C(15) -41.0(4) 1_555 1_555 1_555 1_555 yes
C(5) C(4) C(14) C(16) -163.3(3) 1_555 1_555 1_555 1_555 yes
C(5) C(4) C(14) C(17) 76.1(3) 1_555 1_555 1_555 1_555 yes
C(5) C(101) Ce(1) C(18) 64.7(2) 1_555 1_555 1_555 1_555 yes
C(5) C(101) Ce(1) C(19) 33.8(2) 1_555 1_555 1_555 1_555 yes
C(5) C(101) Ce(1) C(20) -0.9(2) 1_555 1_555 1_555 1_555 yes
C(5) C(101) Ce(1) C(21) -23.3(2) 1_555 1_555 1_555 1_555 yes
C(5) C(101) Ce(1) C(22) 56.0(3) 1_555 1_555 1_555 1_555 yes
C(5) C(101) Ce(1) C(36) -148.8(2) 1_555 1_555 1_555 1_555 yes
C(5) C(101) Ce(1) C(102) 23.7(1) 1_555 1_555 1_555 1_555 yes
C(5) C(101) C(1) C(6) 105(11) 1_555 1_555 1_555 1_555 yes
C(5) C(101) C(3) C(10) 128(1) 1_555 1_555 1_555 1_555 yes
C(5) C(101) C(4) C(14) 54(1) 1_555 1_555 1_555 1_555 yes
C(6) C(1) Ce(1) C(18) 102.6(2) 1_555 1_555 1_555 1_555 yes
C(6) C(1) Ce(1) C(19) 88.7(2) 1_555 1_555 1_555 1_555 yes
C(6) C(1) Ce(1) C(20) 57.0(2) 1_555 1_555 1_555 1_555 yes
C(6) C(1) Ce(1) C(21) 28.1(2) 1_555 1_555 1_555 1_555 yes
C(6) C(1) Ce(1) C(22) 30.5(4) 1_555 1_555 1_555 1_555 yes
C(6) C(1) Ce(1) C(36) -69.6(2) 1_555 1_555 1_555 1_555 yes
C(6) C(1) Ce(1) C(101) -179.6(3) 1_555 1_555 1_555 1_555 yes
C(6) C(1) Ce(1) C(102) 61.5(2) 1_555 1_555 1_555 1_555 yes
C(6) C(1) C(2) C(101) 178.3(3) 1_555 1_555 1_555 1_555 yes
C(6) C(1) C(5) C(101) -178.3(3) 1_555 1_555 1_555 1_555 yes
C(7) C(6) C(1) C(101) -8(11) 1_555 1_555 1_555 1_555 yes
C(8) C(6) C(1) C(101) 109(11) 1_555 1_555 1_555 1_555 yes
C(9) C(6) C(1) C(101) -129(11) 1_555 1_555 1_555 1_555 yes
C(10) C(3) Ce(1) C(18) -67.1(3) 1_555 1_555 1_555 1_555 yes
C(10) C(3) Ce(1) C(19) -104.1(2) 1_555 1_555 1_555 1_555 yes
C(10) C(3) Ce(1) C(20) -137.6(2) 1_555 1_555 1_555 1_555 yes
C(10) C(3) Ce(1) C(21) -129.2(7) 1_555 1_555 1_555 1_555 yes
C(10) C(3) Ce(1) C(22) -38.0(3) 1_555 1_555 1_555 1_555 yes
C(10) C(3) Ce(1) C(36) 51.2(3) 1_555 1_555 1_555 1_555 yes
C(10) C(3) Ce(1) C(101) 170.5(3) 1_555 1_555 1_555 1_555 yes
C(10) C(3) Ce(1) C(102) -91.0(3) 1_555 1_555 1_555 1_555 yes
C(10) C(3) C(2) C(101) 169.2(3) 1_555 1_555 1_555 1_555 yes
C(10) C(3) C(4) C(14) -5.2(6) 1_555 1_555 1_555 1_555 yes
C(10) C(3) C(4) C(101) -167.5(4) 1_555 1_555 1_555 1_555 yes
C(11) C(10) C(3) C(101) 176(1) 1_555 1_555 1_555 1_555 yes
C(12) C(10) C(3) C(101) 57(1) 1_555 1_555 1_555 1_555 yes
C(13) C(10) C(3) C(101) -59(1) 1_555 1_555 1_555 1_555 yes
C(14) C(4) Ce(1) C(18) 7.6(3) 1_555 1_555 1_555 1_555 yes
C(14) C(4) Ce(1) C(19) -19.8(3) 1_555 1_555 1_555 1_555 yes
C(14) C(4) Ce(1) C(20) -46.2(3) 1_555 1_555 1_555 1_555 yes
C(14) C(4) Ce(1) C(21) -42.6(3) 1_555 1_555 1_555 1_555 yes
C(14) C(4) Ce(1) C(22) 7.1(3) 1_555 1_555 1_555 1_555 yes
C(14) C(4) Ce(1) C(36) 142.2(2) 1_555 1_555 1_555 1_555 yes
C(14) C(4) Ce(1) C(101) -167.1(4) 1_555 1_555 1_555 1_555 yes
C(14) C(4) Ce(1) C(102) -19.0(3) 1_555 1_555 1_555 1_555 yes
C(14) C(4) C(3) C(101) 162.2(4) 1_555 1_555 1_555 1_555 yes
C(14) C(4) C(5) C(101) -165.6(3) 1_555 1_555 1_555 1_555 yes
C(15) C(14) C(4) C(101) -87(1) 1_555 1_555 1_555 1_555 yes
C(16) C(14) C(4) C(101) 149.9(9) 1_555 1_555 1_555 1_555 yes
C(17) C(14) C(4) C(101) 29(1) 1_555 1_555 1_555 1_555 yes
C(18) Ce(1) F(1) C(35) -118.6(2) 1_555 1_555 1_555 1_555 yes
C(18) Ce(1) C(1) C(101) -77.8(2) 1_555 1_555 1_555 1_555 yes
C(18) Ce(1) C(2) C(101) 55.8(3) 1_555 1_555 1_555 1_555 yes
C(18) Ce(1) C(3) C(101) 122.4(1) 1_555 1_555 1_555 1_555 yes
C(18) Ce(1) C(4) C(101) 174.7(1) 1_555 1_555 1_555 1_555 yes
C(18) Ce(1) C(5) C(101) -133.6(1) 1_555 1_555 1_555 1_555 yes
C(18) Ce(1) C(19) C(20) 114.6(3) 1_555 1_555 1_555 1_555 yes
C(18) Ce(1) C(19) C(102) 58.0(2) 1_555 1_555 1_555 1_555 yes
C(18) Ce(1) C(20) C(19) -36.4(2) 1_555 1_555 1_555 1_555 yes
C(18) Ce(1) C(20) C(21) 76.1(2) 1_555 1_555 1_555 1_555 yes
C(18) Ce(1) C(20) C(27) -147.2(3) 1_555 1_555 1_555 1_555 yes
C(18) Ce(1) C(20) C(102) 20.0(1) 1_555 1_555 1_555 1_555 yes
C(18) Ce(1) C(21) C(20) -77.3(2) 1_555 1_555 1_555 1_555 yes
C(18) Ce(1) C(21) C(22) 36.2(2) 1_555 1_555 1_555 1_555 yes
C(18) Ce(1) C(21) C(31) 150.2(3) 1_555 1_555 1_555 1_555 yes
C(18) Ce(1) C(21) C(102) -20.3(1) 1_555 1_555 1_555 1_555 yes
C(18) Ce(1) C(22) C(21) -115.1(3) 1_555 1_555 1_555 1_555 yes
C(18) Ce(1) C(22) C(102) -58.5(2) 1_555 1_555 1_555 1_555 yes
C(18) Ce(1) C(36) C(35) 62.1(2) 1_555 1_555 1_555 1_555 yes
C(18) Ce(1) C(36) C(37) -112.2(5) 1_555 1_555 1_555 1_555 yes
C(18) Ce(1) C(102) C(19) -71.5(2) 1_555 1_555 1_555 1_555 yes
C(18) Ce(1) C(102) C(20) -144.0(2) 1_555 1_555 1_555 1_555 yes
C(18) Ce(1) C(102) C(21) 143.7(2) 1_555 1_555 1_555 1_555 yes
C(18) Ce(1) C(102) C(22) 71.4(2) 1_555 1_555 1_555 1_555 yes
C(18) C(19) Ce(1) C(20) -114.6(3) 1_555 1_555 1_555 1_555 yes
C(18) C(19) Ce(1) C(21) -77.2(2) 1_555 1_555 1_555 1_555 yes
C(18) C(19) Ce(1) C(22) -37.8(2) 1_555 1_555 1_555 1_555 yes
C(18) C(19) Ce(1) C(36) -41.3(2) 1_555 1_555 1_555 1_555 yes
C(18) C(19) Ce(1) C(101) 135.6(2) 1_555 1_555 1_555 1_555 yes
C(18) C(19) Ce(1) C(102) -58.0(2) 1_555 1_555 1_555 1_555 yes
C(18) C(19) C(20) C(21) 1.4(3) 1_555 1_555 1_555 1_555 yes
C(18) C(19) C(20) C(27) -163.5(3) 1_555 1_555 1_555 1_555 yes
C(18) C(19) C(20) C(102) 1.2(2) 1_555 1_555 1_555 1_555 yes
C(18) C(19) C(102) C(20) -178.6(2) 1_555 1_555 1_555 1_555 yes
C(18) C(19) C(102) C(21) -179.1(3) 1_555 1_555 1_555 1_555 yes
C(18) C(19) C(102) C(22) 3.0(4) 1_555 1_555 1_555 1_555 yes
C(18) C(22) Ce(1) C(19) 38.1(2) 1_555 1_555 1_555 1_555 yes
C(18) C(22) Ce(1) C(20) 78.1(2) 1_555 1_555 1_555 1_555 yes
C(18) C(22) Ce(1) C(21) 115.1(3) 1_555 1_555 1_555 1_555 yes
C(18) C(22) Ce(1) C(36) -144.7(2) 1_555 1_555 1_555 1_555 yes
C(18) C(22) Ce(1) C(101) 11.9(4) 1_555 1_555 1_555 1_555 yes
C(18) C(22) Ce(1) C(102) 58.5(2) 1_555 1_555 1_555 1_555 yes
C(18) C(22) C(21) C(20) -2.2(3) 1_555 1_555 1_555 1_555 yes
C(18) C(22) C(21) C(31) 167.8(3) 1_555 1_555 1_555 1_555 yes
C(18) C(22) C(21) C(102) -1.5(2) 1_555 1_555 1_555 1_555 yes
C(18) C(22) C(102) C(19) -3.0(4) 1_555 1_555 1_555 1_555 yes
C(18) C(22) C(102) C(20) 179.7(3) 1_555 1_555 1_555 1_555 yes
C(18) C(22) C(102) C(21) 178.3(2) 1_555 1_555 1_555 1_555 yes
C(18) C(102) Ce(1) C(19) 71.5(2) 1_555 1_555 1_555 1_555 yes
C(18) C(102) Ce(1) C(20) 144.0(2) 1_555 1_555 1_555 1_555 yes
C(18) C(102) Ce(1) C(21) -143.7(2) 1_555 1_555 1_555 1_555 yes
C(18) C(102) Ce(1) C(22) -71.4(2) 1_555 1_555 1_555 1_555 yes
C(18) C(102) Ce(1) C(36) -95.2(2) 1_555 1_555 1_555 1_555 yes
C(18) C(102) Ce(1) C(101) 92.1(1) 1_555 1_555 1_555 1_555 yes
C(18) C(102) C(19) C(20) 178.6(2) 1_555 1_555 1_555 1_555 yes
C(18) C(102) C(20) C(19) -2.2(4) 1_555 1_555 1_555 1_555 yes
C(18) C(102) C(20) C(21) 178.1(3) 1_555 1_555 1_555 1_555 yes
C(18) C(102) C(20) C(27) 53(1) 1_555 1_555 1_555 1_555 yes
C(18) C(102) C(21) C(20) -178.1(3) 1_555 1_555 1_555 1_555 yes
C(18) C(102) C(21) C(22) 2.8(4) 1_555 1_555 1_555 1_555 yes
C(18) C(102) C(21) C(31) -49(1) 1_555 1_555 1_555 1_555 yes
C(18) C(102) C(22) C(21) -178.3(2) 1_555 1_555 1_555 1_555 yes
C(19) Ce(1) F(1) C(35) -125.5(2) 1_555 1_555 1_555 1_555 yes
C(19) Ce(1) C(1) C(101) -91.7(2) 1_555 1_555 1_555 1_555 yes
C(19) Ce(1) C(2) C(101) -4.2(2) 1_555 1_555 1_555 1_555 yes
C(19) Ce(1) C(3) C(101) 85.4(2) 1_555 1_555 1_555 1_555 yes
C(19) Ce(1) C(4) C(101) 147.3(1) 1_555 1_555 1_555 1_555 yes
C(19) Ce(1) C(5) C(101) -151.0(1) 1_555 1_555 1_555 1_555 yes
C(19) Ce(1) C(18) C(22) -111.6(3) 1_555 1_555 1_555 1_555 yes
C(19) Ce(1) C(18) C(23) 123.3(3) 1_555 1_555 1_555 1_555 yes
C(19) Ce(1) C(18) C(102) -56.0(2) 1_555 1_555 1_555 1_555 yes
C(19) Ce(1) C(20) C(21) 112.5(2) 1_555 1_555 1_555 1_555 yes
C(19) Ce(1) C(20) C(27) -110.8(3) 1_555 1_555 1_555 1_555 yes
C(19) Ce(1) C(20) C(102) 56.4(2) 1_555 1_555 1_555 1_555 yes
C(19) Ce(1) C(21) C(20) -37.6(2) 1_555 1_555 1_555 1_555 yes
C(19) Ce(1) C(21) C(22) 75.9(2) 1_555 1_555 1_555 1_555 yes
C(19) Ce(1) C(21) C(31) -170.0(3) 1_555 1_555 1_555 1_555 yes
C(19) Ce(1) C(21) C(102) 19.4(1) 1_555 1_555 1_555 1_555 yes
C(19) Ce(1) C(22) C(21) -77.1(2) 1_555 1_555 1_555 1_555 yes
C(19) Ce(1) C(22) C(102) -20.5(1) 1_555 1_555 1_555 1_555 yes
C(19) Ce(1) C(36) C(35) 81.7(2) 1_555 1_555 1_555 1_555 yes
C(19) Ce(1) C(36) C(37) -92.6(5) 1_555 1_555 1_555 1_555 yes
C(19) Ce(1) C(102) C(20) -72.5(2) 1_555 1_555 1_555 1_555 yes
C(19) Ce(1) C(102) C(21) -144.9(2) 1_555 1_555 1_555 1_555 yes
C(19) Ce(1) C(102) C(22) 142.9(2) 1_555 1_555 1_555 1_555 yes
C(19) C(18) Ce(1) C(20) 36.4(2) 1_555 1_555 1_555 1_555 yes
C(19) C(18) Ce(1) C(21) 75.7(2) 1_555 1_555 1_555 1_555 yes
C(19) C(18) Ce(1) C(22) 111.6(3) 1_555 1_555 1_555 1_555 yes
C(19) C(18) Ce(1) C(36) 148.0(2) 1_555 1_555 1_555 1_555 yes
C(19) C(18) Ce(1) C(101) -64.5(2) 1_555 1_555 1_555 1_555 yes
C(19) C(18) Ce(1) C(102) 56.0(2) 1_555 1_555 1_555 1_555 yes
C(19) C(18) C(22) C(21) 3.1(3) 1_555 1_555 1_555 1_555 yes
C(19) C(18) C(22) C(102) 1.6(2) 1_555 1_555 1_555 1_555 yes
C(19) C(18) C(23) C(24) -174.2(3) 1_555 1_555 1_555 1_555 yes
C(19) C(18) C(23) C(25) 62.1(5) 1_555 1_555 1_555 1_555 yes
C(19) C(18) C(23) C(26) -57.9(5) 1_555 1_555 1_555 1_555 yes
C(19) C(18) C(102) C(20) 2.2(4) 1_555 1_555 1_555 1_555 yes
C(19) C(18) C(102) C(21) 179.1(3) 1_555 1_555 1_555 1_555 yes
C(19) C(18) C(102) C(22) -178.1(2) 1_555 1_555 1_555 1_555 yes
C(19) C(20) Ce(1) C(21) -112.5(2) 1_555 1_555 1_555 1_555 yes
C(19) C(20) Ce(1) C(22) -75.8(2) 1_555 1_555 1_555 1_555 yes
C(19) C(20) Ce(1) C(36) -124.3(2) 1_555 1_555 1_555 1_555 yes
C(19) C(20) Ce(1) C(101) 89.5(2) 1_555 1_555 1_555 1_555 yes
C(19) C(20) Ce(1) C(102) -56.4(2) 1_555 1_555 1_555 1_555 yes
C(19) C(20) C(21) C(22) 0.5(3) 1_555 1_555 1_555 1_555 yes
C(19) C(20) C(21) C(31) -167.7(3) 1_555 1_555 1_555 1_555 yes
C(19) C(20) C(21) C(102) -0.2(2) 1_555 1_555 1_555 1_555 yes
C(19) C(20) C(27) C(28) -164.1(3) 1_555 1_555 1_555 1_555 yes
C(19) C(20) C(27) C(29) 74.9(3) 1_555 1_555 1_555 1_555 yes
C(19) C(20) C(27) C(30) -42.1(4) 1_555 1_555 1_555 1_555 yes
C(19) C(20) C(102) C(21) 179.7(2) 1_555 1_555 1_555 1_555 yes
C(19) C(20) C(102) C(22) 178.3(3) 1_555 1_555 1_555 1_555 yes
C(19) C(102) Ce(1) C(20) 72.5(2) 1_555 1_555 1_555 1_555 yes
C(19) C(102) Ce(1) C(21) 144.9(2) 1_555 1_555 1_555 1_555 yes
C(19) C(102) Ce(1) C(22) -142.9(2) 1_555 1_555 1_555 1_555 yes
C(19) C(102) Ce(1) C(36) -166.7(2) 1_555 1_555 1_555 1_555 yes
C(19) C(102) Ce(1) C(101) 20.6(1) 1_555 1_555 1_555 1_555 yes
C(19) C(102) C(18) C(22) 178.1(2) 1_555 1_555 1_555 1_555 yes
C(19) C(102) C(18) C(23) -87(2) 1_555 1_555 1_555 1_555 yes
C(19) C(102) C(20) C(21) -179.7(2) 1_555 1_555 1_555 1_555 yes
C(19) C(102) C(20) C(27) 56.1(9) 1_555 1_555 1_555 1_555 yes
C(19) C(102) C(21) C(20) 0.5(4) 1_555 1_555 1_555 1_555 yes
C(19) C(102) C(21) C(22) -178.7(3) 1_555 1_555 1_555 1_555 yes
C(19) C(102) C(21) C(31) 129(1) 1_555 1_555 1_555 1_555 yes
C(19) C(102) C(22) C(21) 178.7(3) 1_555 1_555 1_555 1_555 yes
C(20) Ce(1) F(1) C(35) -97.9(2) 1_555 1_555 1_555 1_555 yes
C(20) Ce(1) C(1) C(101) -123.4(1) 1_555 1_555 1_555 1_555 yes
C(20) Ce(1) C(2) C(101) -56.1(2) 1_555 1_555 1_555 1_555 yes
C(20) Ce(1) C(3) C(101) 51.9(2) 1_555 1_555 1_555 1_555 yes
C(20) Ce(1) C(4) C(101) 120.9(1) 1_555 1_555 1_555 1_555 yes
C(20) Ce(1) C(5) C(101) 179.2(1) 1_555 1_555 1_555 1_555 yes
C(20) Ce(1) C(18) C(22) -75.1(2) 1_555 1_555 1_555 1_555 yes
C(20) Ce(1) C(18) C(23) 159.7(3) 1_555 1_555 1_555 1_555 yes
C(20) Ce(1) C(18) C(102) -19.6(1) 1_555 1_555 1_555 1_555 yes
C(20) Ce(1) C(19) C(102) -56.5(2) 1_555 1_555 1_555 1_555 yes
C(20) Ce(1) C(21) C(22) 113.5(3) 1_555 1_555 1_555 1_555 yes
C(20) Ce(1) C(21) C(31) -132.4(3) 1_555 1_555 1_555 1_555 yes
C(20) Ce(1) C(21) C(102) 57.0(2) 1_555 1_555 1_555 1_555 yes
C(20) Ce(1) C(22) C(21) -37.0(2) 1_555 1_555 1_555 1_555 yes
C(20) Ce(1) C(22) C(102) 19.6(1) 1_555 1_555 1_555 1_555 yes
C(20) Ce(1) C(36) C(35) 113.3(2) 1_555 1_555 1_555 1_555 yes
C(20) Ce(1) C(36) C(37) -61.0(5) 1_555 1_555 1_555 1_555 yes
C(20) Ce(1) C(102) C(21) -72.3(2) 1_555 1_555 1_555 1_555 yes
C(20) Ce(1) C(102) C(22) -144.5(2) 1_555 1_555 1_555 1_555 yes
C(20) C(19) Ce(1) C(21) 37.3(2) 1_555 1_555 1_555 1_555 yes
C(20) C(19) Ce(1) C(22) 76.7(2) 1_555 1_555 1_555 1_555 yes
C(20) C(19) Ce(1) C(36) 73.3(2) 1_555 1_555 1_555 1_555 yes
C(20) C(19) Ce(1) C(101) -109.9(2) 1_555 1_555 1_555 1_555 yes
C(20) C(19) Ce(1) C(102) 56.5(2) 1_555 1_555 1_555 1_555 yes
C(20) C(19) C(18) C(22) -2.8(3) 1_555 1_555 1_555 1_555 yes
C(20) C(19) C(18) C(23) 169.2(3) 1_555 1_555 1_555 1_555 yes
C(20) C(19) C(18) C(102) -1.2(2) 1_555 1_555 1_555 1_555 yes
C(20) C(19) C(102) C(21) -0.5(4) 1_555 1_555 1_555 1_555 yes
C(20) C(19) C(102) C(22) -178.4(3) 1_555 1_555 1_555 1_555 yes
C(20) C(21) Ce(1) C(22) -113.5(3) 1_555 1_555 1_555 1_555 yes
C(20) C(21) Ce(1) C(36) 169.5(2) 1_555 1_555 1_555 1_555 yes
C(20) C(21) Ce(1) C(101) 39.3(2) 1_555 1_555 1_555 1_555 yes
C(20) C(21) Ce(1) C(102) -57.0(2) 1_555 1_555 1_555 1_555 yes
C(20) C(21) C(22) C(102) -0.7(2) 1_555 1_555 1_555 1_555 yes
C(20) C(21) C(31) C(32) 59.7(4) 1_555 1_555 1_555 1_555 yes
C(20) C(21) C(31) C(33) -65.5(4) 1_555 1_555 1_555 1_555 yes
C(20) C(21) C(31) C(34) 175.7(3) 1_555 1_555 1_555 1_555 yes
C(20) C(21) C(102) C(22) 179.1(2) 1_555 1_555 1_555 1_555 yes
C(20) C(102) Ce(1) C(21) 72.3(2) 1_555 1_555 1_555 1_555 yes
C(20) C(102) Ce(1) C(22) 144.5(2) 1_555 1_555 1_555 1_555 yes
C(20) C(102) Ce(1) C(36) 120.8(2) 1_555 1_555 1_555 1_555 yes
C(20) C(102) Ce(1) C(101) -51.9(1) 1_555 1_555 1_555 1_555 yes
C(20) C(102) C(18) C(22) -179.7(3) 1_555 1_555 1_555 1_555 yes
C(20) C(102) C(18) C(23) -85(2) 1_555 1_555 1_555 1_555 yes
C(20) C(102) C(21) C(22) -179.1(2) 1_555 1_555 1_555 1_555 yes
C(20) C(102) C(21) C(31) 129(1) 1_555 1_555 1_555 1_555 yes
C(20) C(102) C(22) C(21) 1.4(4) 1_555 1_555 1_555 1_555 yes
C(21) Ce(1) F(1) C(35) -75.9(2) 1_555 1_555 1_555 1_555 yes
C(21) Ce(1) C(1) C(101) -152.3(1) 1_555 1_555 1_555 1_555 yes
C(21) Ce(1) C(2) C(101) -110.9(2) 1_555 1_555 1_555 1_555 yes
C(21) Ce(1) C(3) C(101) 60.3(7) 1_555 1_555 1_555 1_555 yes
C(21) Ce(1) C(4) C(101) 124.5(2) 1_555 1_555 1_555 1_555 yes
C(21) Ce(1) C(5) C(101) 166.2(1) 1_555 1_555 1_555 1_555 yes
C(21) Ce(1) C(18) C(22) -35.9(2) 1_555 1_555 1_555 1_555 yes
C(21) Ce(1) C(18) C(23) -161.0(3) 1_555 1_555 1_555 1_555 yes
C(21) Ce(1) C(18) C(102) 19.7(1) 1_555 1_555 1_555 1_555 yes
C(21) Ce(1) C(19) C(102) -19.2(1) 1_555 1_555 1_555 1_555 yes
C(21) Ce(1) C(20) C(27) 136.7(3) 1_555 1_555 1_555 1_555 yes
C(21) Ce(1) C(20) C(102) -56.1(2) 1_555 1_555 1_555 1_555 yes
C(21) Ce(1) C(22) C(102) 56.6(2) 1_555 1_555 1_555 1_555 yes
C(21) Ce(1) C(36) C(35) 107.6(2) 1_555 1_555 1_555 1_555 yes
C(21) Ce(1) C(36) C(37) -66.7(5) 1_555 1_555 1_555 1_555 yes
C(21) Ce(1) C(102) C(22) -72.2(2) 1_555 1_555 1_555 1_555 yes
C(21) C(20) Ce(1) C(22) 36.7(2) 1_555 1_555 1_555 1_555 yes
C(21) C(20) Ce(1) C(36) -11.8(2) 1_555 1_555 1_555 1_555 yes
C(21) C(20) Ce(1) C(101) -158.0(1) 1_555 1_555 1_555 1_555 yes
C(21) C(20) Ce(1) C(102) 56.1(2) 1_555 1_555 1_555 1_555 yes
C(21) C(20) C(19) C(102) 0.2(2) 1_555 1_555 1_555 1_555 yes
C(21) C(20) C(27) C(28) 36.3(5) 1_555 1_555 1_555 1_555 yes
C(21) C(20) C(27) C(29) -84.8(4) 1_555 1_555 1_555 1_555 yes
C(21) C(20) C(27) C(30) 158.2(3) 1_555 1_555 1_555 1_555 yes
C(21) C(20) C(102) C(22) -1.4(4) 1_555 1_555 1_555 1_555 yes
C(21) C(22) Ce(1) C(36) 100.2(2) 1_555 1_555 1_555 1_555 yes
C(21) C(22) Ce(1) C(101) -103.3(3) 1_555 1_555 1_555 1_555 yes
C(21) C(22) Ce(1) C(102) -56.6(2) 1_555 1_555 1_555 1_555 yes
C(21) C(22) C(18) C(23) -168.8(3) 1_555 1_555 1_555 1_555 yes
C(21) C(22) C(18) C(102) 1.5(2) 1_555 1_555 1_555 1_555 yes
C(21) C(102) Ce(1) C(22) 72.2(2) 1_555 1_555 1_555 1_555 yes
C(21) C(102) Ce(1) C(36) 48.5(2) 1_555 1_555 1_555 1_555 yes
C(21) C(102) Ce(1) C(101) -124.3(1) 1_555 1_555 1_555 1_555 yes
C(21) C(102) C(18) C(22) -2.8(4) 1_555 1_555 1_555 1_555 yes
C(21) C(102) C(18) C(23) 91(2) 1_555 1_555 1_555 1_555 yes
C(21) C(102) C(20) C(27) -124.2(10) 1_555 1_555 1_555 1_555 yes
C(22) Ce(1) F(1) C(35) -88.9(2) 1_555 1_555 1_555 1_555 yes
C(22) Ce(1) C(1) C(101) -149.9(2) 1_555 1_555 1_555 1_555 yes
C(22) Ce(1) C(2) C(101) 161.6(3) 1_555 1_555 1_555 1_555 yes
C(22) Ce(1) C(3) C(101) 151.5(1) 1_555 1_555 1_555 1_555 yes
C(22) Ce(1) C(4) C(101) 174.2(1) 1_555 1_555 1_555 1_555 yes
C(22) Ce(1) C(5) C(101) -160.5(1) 1_555 1_555 1_555 1_555 yes
C(22) Ce(1) C(18) C(23) -125.1(3) 1_555 1_555 1_555 1_555 yes
C(22) Ce(1) C(18) C(102) 55.5(2) 1_555 1_555 1_555 1_555 yes
C(22) Ce(1) C(19) C(102) 20.2(1) 1_555 1_555 1_555 1_555 yes
C(22) Ce(1) C(20) C(27) 173.4(3) 1_555 1_555 1_555 1_555 yes
C(22) Ce(1) C(20) C(102) -19.3(1) 1_555 1_555 1_555 1_555 yes
C(22) Ce(1) C(21) C(31) 114.1(3) 1_555 1_555 1_555 1_555 yes
C(22) Ce(1) C(21) C(102) -56.5(2) 1_555 1_555 1_555 1_555 yes
C(22) Ce(1) C(36) C(35) 79.1(2) 1_555 1_555 1_555 1_555 yes
C(22) Ce(1) C(36) C(37) -95.2(5) 1_555 1_555 1_555 1_555 yes
C(22) C(18) Ce(1) C(36) 36.4(2) 1_555 1_555 1_555 1_555 yes
C(22) C(18) Ce(1) C(101) -176.0(1) 1_555 1_555 1_555 1_555 yes
C(22) C(18) Ce(1) C(102) -55.5(2) 1_555 1_555 1_555 1_555 yes
C(22) C(18) C(19) C(102) -1.6(2) 1_555 1_555 1_555 1_555 yes
C(22) C(18) C(23) C(24) -3.9(5) 1_555 1_555 1_555 1_555 yes
C(22) C(18) C(23) C(25) -127.6(4) 1_555 1_555 1_555 1_555 yes
C(22) C(18) C(23) C(26) 112.4(4) 1_555 1_555 1_555 1_555 yes
C(22) C(21) Ce(1) C(36) -77.0(2) 1_555 1_555 1_555 1_555 yes
C(22) C(21) Ce(1) C(101) 152.8(1) 1_555 1_555 1_555 1_555 yes
C(22) C(21) Ce(1) C(102) 56.5(2) 1_555 1_555 1_555 1_555 yes
C(22) C(21) C(20) C(27) 161.7(3) 1_555 1_555 1_555 1_555 yes
C(22) C(21) C(20) C(102) 0.7(2) 1_555 1_555 1_555 1_555 yes
C(22) C(21) C(31) C(32) -107.3(3) 1_555 1_555 1_555 1_555 yes
C(22) C(21) C(31) C(33) 127.6(3) 1_555 1_555 1_555 1_555 yes
C(22) C(21) C(31) C(34) 8.8(4) 1_555 1_555 1_555 1_555 yes
C(22) C(102) Ce(1) C(36) -23.7(2) 1_555 1_555 1_555 1_555 yes
C(22) C(102) Ce(1) C(101) 163.5(2) 1_555 1_555 1_555 1_555 yes
C(22) C(102) C(18) C(23) 94(2) 1_555 1_555 1_555 1_555 yes
C(22) C(102) C(20) C(27) -125.6(9) 1_555 1_555 1_555 1_555 yes
C(22) C(102) C(21) C(31) -51(1) 1_555 1_555 1_555 1_555 yes
C(23) C(18) Ce(1) C(36) -88.7(2) 1_555 1_555 1_555 1_555 yes
C(23) C(18) Ce(1) C(101) 58.8(3) 1_555 1_555 1_555 1_555 yes
C(23) C(18) Ce(1) C(102) 179.3(3) 1_555 1_555 1_555 1_555 yes
C(23) C(18) C(19) C(102) 170.4(3) 1_555 1_555 1_555 1_555 yes
C(23) C(18) C(22) C(102) -170.3(4) 1_555 1_555 1_555 1_555 yes
C(24) C(23) C(18) C(102) -92(2) 1_555 1_555 1_555 1_555 yes
C(25) C(23) C(18) C(102) 143(2) 1_555 1_555 1_555 1_555 yes
C(26) C(23) C(18) C(102) 23(2) 1_555 1_555 1_555 1_555 yes
C(27) C(20) Ce(1) C(36) 124.9(3) 1_555 1_555 1_555 1_555 yes
C(27) C(20) Ce(1) C(101) -21.3(3) 1_555 1_555 1_555 1_555 yes
C(27) C(20) Ce(1) C(102) -167.3(3) 1_555 1_555 1_555 1_555 yes
C(27) C(20) C(19) C(102) -164.7(3) 1_555 1_555 1_555 1_555 yes
C(27) C(20) C(21) C(31) -6.5(6) 1_555 1_555 1_555 1_555 yes
C(27) C(20) C(21) C(102) 161.0(4) 1_555 1_555 1_555 1_555 yes
C(28) C(27) C(20) C(102) 148.2(9) 1_555 1_555 1_555 1_555 yes
C(29) C(27) C(20) C(102) 27(1) 1_555 1_555 1_555 1_555 yes
C(30) C(27) C(20) C(102) -89.9(10) 1_555 1_555 1_555 1_555 yes
C(31) C(21) Ce(1) C(36) 37.0(2) 1_555 1_555 1_555 1_555 yes
C(31) C(21) Ce(1) C(101) -93.1(3) 1_555 1_555 1_555 1_555 yes
C(31) C(21) Ce(1) C(102) 170.6(3) 1_555 1_555 1_555 1_555 yes
C(31) C(21) C(20) C(102) -167.5(4) 1_555 1_555 1_555 1_555 yes
C(31) C(21) C(22) C(102) 169.3(3) 1_555 1_555 1_555 1_555 yes
C(32) C(31) C(21) C(102) -61(1) 1_555 1_555 1_555 1_555 yes
C(33) C(31) C(21) C(102) 173(1) 1_555 1_555 1_555 1_555 yes
C(34) C(31) C(21) C(102) 54(1) 1_555 1_555 1_555 1_555 yes
C(35) F(1) Ce(1) C(36) 0.7(2) 1_555 1_555 1_555 1_555 yes
C(35) F(1) Ce(1) C(101) 104.3(2) 1_555 1_555 1_555 1_555 yes
C(35) F(1) Ce(1) C(102) -101.2(2) 1_555 1_555 1_555 1_555 yes
C(35) C(36) Ce(1) C(101) -95.4(2) 1_555 1_555 1_555 1_555 yes
C(35) C(36) Ce(1) C(102) 89.0(2) 1_555 1_555 1_555 1_555 yes
C(35) C(36) C(37) C(38) -0.2(5) 1_555 1_555 1_555 1_555 yes
C(35) C(40) C(39) C(38) 1.0(7) 1_555 1_555 1_555 1_555 yes
C(36) Ce(1) C(1) C(101) 110.0(1) 1_555 1_555 1_555 1_555 yes
C(36) Ce(1) C(2) C(101) 175.0(2) 1_555 1_555 1_555 1_555 yes
C(36) Ce(1) C(3) C(101) -119.2(1) 1_555 1_555 1_555 1_555 yes
C(36) Ce(1) C(4) C(101) -50.7(2) 1_555 1_555 1_555 1_555 yes
C(36) Ce(1) C(5) C(101) 40.0(2) 1_555 1_555 1_555 1_555 yes
C(36) Ce(1) C(18) C(102) 92.0(2) 1_555 1_555 1_555 1_555 yes
C(36) Ce(1) C(19) C(102) 16.7(2) 1_555 1_555 1_555 1_555 yes
C(36) Ce(1) C(20) C(102) -67.8(2) 1_555 1_555 1_555 1_555 yes
C(36) Ce(1) C(21) C(102) -133.5(2) 1_555 1_555 1_555 1_555 yes
C(36) Ce(1) C(22) C(102) 156.8(2) 1_555 1_555 1_555 1_555 yes
C(36) C(35) C(40) C(39) -0.3(7) 1_555 1_555 1_555 1_555 yes
C(36) C(37) C(38) C(39) 0.9(6) 1_555 1_555 1_555 1_555 yes
C(37) C(36) Ce(1) C(101) 90.3(5) 1_555 1_555 1_555 1_555 yes
C(37) C(36) Ce(1) C(102) -85.2(5) 1_555 1_555 1_555 1_555 yes
C(37) C(36) C(35) C(40) -0.0(6) 1_555 1_555 1_555 1_555 yes
C(37) C(38) C(39) C(40) -1.3(7) 1_555 1_555 1_555 1_555 yes
C(41) C(42) C(43) C(43) 60(1) 1_555 1_555 1_555 3_656 yes
C(42) C(43) C(43) C(42) 180.0 1_555 1_555 3_656 3_656 yes
C(101) Ce(1) C(18) C(102) -120.5(1) 1_555 1_555 1_555 1_555 yes
C(101) Ce(1) C(19) C(102) -166.40(10) 1_555 1_555 1_555 1_555 yes
C(101) Ce(1) C(20) C(102) 145.93(9) 1_555 1_555 1_555 1_555 yes
C(101) Ce(1) C(21) C(102) 96.3(2) 1_555 1_555 1_555 1_555 yes
C(101) Ce(1) C(22) C(102) -46.7(4) 1_555 1_555 1_555 1_555 yes
C(101) C(1) Ce(1) C(102) -118.9(1) 1_555 1_555 1_555 1_555 yes
C(101) C(2) Ce(1) C(102) -39.0(4) 1_555 1_555 1_555 1_555 yes
C(101) C(3) Ce(1) C(102) 98.5(2) 1_555 1_555 1_555 1_555 yes
C(101) C(4) Ce(1) C(102) 148.14(10) 1_555 1_555 1_555 1_555 yes
C(101) C(5) Ce(1) C(102) -164.30(9) 1_555 1_555 1_555 1_555 yes
